data_7020972
loop_
_publ_author_name
'Nordheider, Andreas'
'Chivers, Tristram'
'Thirumoorthi, Ramalingam'
'Athukorala Arachchige, Kasun S.'
'Slawin, Alexandra M. Z.'
'Woollins, J. Derek'
'Vargas-Baca, Ignacio'

_publ_section_title
;
 A planar dianionic ditelluride and a cyclic tritelluride supported by
 P2N2 rings
;
_journal_issue 10
_journal_name_full 'Dalton Transactions'
_journal_page_first 3291
_journal_paper_doi 10.1039/c2dt32716c
_journal_volume 42
_journal_year 2013
_chemical_formula_moiety 'C44 H104 Li2 N12 P4 Te4,4(C7 H8)'
_chemical_formula_sum 'C72 H136 Li2 N12 P4 Te4'
_chemical_formula_weight 1818.12
_space_group_IT_number 2
_symmetry_cell_setting triclinic
_symmetry_Int_Tables_number 2
_symmetry_space_group_name_Hall '-P 1'
_symmetry_space_group_name_H-M 'P -1'
_atom_sites_solution_hydrogens geom
_atom_sites_solution_primary direct
_atom_sites_solution_secondary difmap
_audit_creation_date 2012-04-12
_audit_creation_method 'by CrystalStructure 4.0'
_cell_angle_alpha 60.533(5)
_cell_angle_beta 69.151(5)
_cell_angle_gamma 65.043(5)
_cell_formula_units_Z 1
_cell_length_a 13.760(3)
_cell_length_b 14.301(3)
_cell_length_c 14.481(3)
_cell_measurement_reflns_used 9026
_cell_measurement_temperature 93
_cell_measurement_theta_max 25.37
_cell_measurement_theta_min 3.04
_cell_volume 2209.2(8)
_computing_cell_refinement 'CrystalClear-SM Expert 2.0 rc13'
_computing_data_collection 'CrystalClear-SM Expert 2.0 rc13 (Rigaku, 2009)'
_computing_data_reduction 'CrystalClear-SM Expert 2.0 rc13'
_computing_molecular_graphics 'CrystalStructure 4.0'
_computing_publication_material 'CrystalStructure 4.0 (Rigaku, 2010)'
_computing_structure_refinement 'SHELXL97 (Sheldrick, 2008)'
_computing_structure_solution 'SHELXS97 (Sheldrick, 2008)'
_diffrn_ambient_temperature 93
_diffrn_detector_area_resol_mean 7.353
_diffrn_measured_fraction_theta_full 0.980
_diffrn_measured_fraction_theta_max 0.973
_diffrn_measurement_device_type 'Rigaku Mercury70'
_diffrn_measurement_method \w
_diffrn_radiation_type 'Mo K\a'
_diffrn_radiation_wavelength 0.71075
_diffrn_reflns_av_R_equivalents 0.0517
_diffrn_reflns_limit_h_max 16
_diffrn_reflns_limit_h_min -12
_diffrn_reflns_limit_k_max 17
_diffrn_reflns_limit_k_min -12
_diffrn_reflns_limit_l_max 17
_diffrn_reflns_limit_l_min -15
_diffrn_reflns_number 14563
_diffrn_reflns_theta_full 25.00
_diffrn_reflns_theta_max 25.35
_diffrn_standards_number 0
_exptl_absorpt_coefficient_mu 1.423
_exptl_absorpt_correction_T_max 0.867
_exptl_absorpt_correction_T_min 0.363
_exptl_absorpt_correction_type multi-scan
_exptl_absorpt_process_details 'REQAB (Rigaku, 1998)'
_exptl_crystal_colour brown
_exptl_crystal_density_diffrn 1.366
_exptl_crystal_density_method 'not measured'
_exptl_crystal_description prism
_exptl_crystal_F_000 926.00
_exptl_crystal_size_max 0.100
_exptl_crystal_size_mid 0.100
_exptl_crystal_size_min 0.100
_refine_diff_density_max 0.550
_refine_diff_density_min -0.650
_refine_ls_extinction_method none
_refine_ls_goodness_of_fit_ref 1.036
_refine_ls_hydrogen_treatment constr
_refine_ls_number_parameters 478
_refine_ls_number_reflns 7868
_refine_ls_number_restraints 12
_refine_ls_R_factor_gt 0.0419
_refine_ls_shift/su_max 0.000
_refine_ls_structure_factor_coef Fsqd
_refine_ls_weighting_details 'w = 1/[\s^2^(Fo^2^)+(0.0481P)^2^+0.0000P] where P=(Fo^2^+2Fc^2^)/3'
_refine_ls_weighting_scheme calc
_refine_ls_wR_factor_ref 0.1163
_reflns_number_gt 5839
_reflns_number_total 7868
_reflns_threshold_expression F^2^>2.0\s(F^2^)
_cod_data_source_file c2dt32716c.txt
_cod_data_source_block Li2.tmeda2.2
_cod_original_cell_volume 2209.3(7)
_cod_database_code 7020972

loop_
_symmetry_equiv_pos_site_id
_symmetry_equiv_pos_as_xyz
1 +X,+Y,+Z
2 -X,-Y,-Z

loop_
_atom_site_label
_atom_site_type_symbol
_atom_site_fract_x
_atom_site_fract_y
_atom_site_fract_z
_atom_site_U_iso_or_equiv
_atom_site_adp_type
_atom_site_occupancy
_atom_site_symmetry_multiplicity
_atom_site_calc_flag
_atom_site_refinement_flags
Te1 Te 0.95305(3) 1.03848(3) -0.08765(3) 0.02865(12) Uani 1.0 2 d .
Te2 Te 0.92575(3) 0.71576(3) 0.29184(2) 0.02627(12) Uani 1.0 2 d .
P1 P 0.84418(10) 0.90931(10) -0.02727(9) 0.0176(3) Uani 1.0 2 d .
P2 P 0.83127(10) 0.75211(10) 0.16141(9) 0.0180(3) Uani 1.0 2 d .
N1 N 0.7927(4) 0.9426(4) -0.1196(3) 0.0260(10) Uani 1.0 2 d .
N2 N 0.7646(3) 0.8907(3) 0.0966(3) 0.0170(9) Uani 1.0 2 d .
N3 N 0.9112(3) 0.7729(3) 0.0357(3) 0.0173(9) Uani 1.0 2 d .
N4 N 0.7678(3) 0.6636(3) 0.2145(3) 0.0197(10) Uani 1.0 2 d .
N5 N 0.9242(4) 0.3839(4) 0.4188(4) 0.0311(11) Uani 1.0 2 d .
N6 N 0.7245(4) 0.5198(4) 0.5161(4) 0.0345(12) Uani 1.0 2 d .
C1 C 0.7785(5) 1.0066(5) -0.2307(4) 0.0308(14) Uani 1.0 2 d .
C2 C 0.7329(7) 0.9431(7) -0.2542(5) 0.077(3) Uani 1.0 2 d .
C3 C 0.8845(5) 1.0186(6) -0.3100(5) 0.0531(19) Uani 1.0 2 d .
C4 C 0.6997(6) 1.1241(6) -0.2453(5) 0.073(3) Uani 1.0 2 d .
C5 C 1.0117(4) 0.6964(4) -0.0034(4) 0.0218(12) Uani 1.0 2 d .
C6 C 1.0284(5) 0.5748(4) 0.0806(4) 0.0319(13) Uani 1.0 2 d .
C7 C 1.0007(5) 0.7021(5) -0.1076(4) 0.0451(17) Uani 1.0 2 d .
C8 C 1.1114(5) 0.7303(5) -0.0242(5) 0.0430(16) Uani 1.0 2 d .
C9 C 0.6762(4) 0.9749(5) 0.1382(4) 0.0269(13) Uani 1.0 2 d .
C10 C 0.6004(5) 1.0543(5) 0.0578(4) 0.0386(15) Uani 1.0 2 d .
C11 C 0.7246(5) 1.0403(5) 0.1572(5) 0.0483(17) Uani 1.0 2 d .
C12 C 0.6138(5) 0.9095(5) 0.2478(5) 0.0471(17) Uani 1.0 2 d .
C13 C 0.6951(5) 0.6480(5) 0.1718(4) 0.0259(13) Uani 1.0 2 d .
C14a C 0.6462(8) 0.7516(8) 0.0757(8) 0.035(3) Uani 0.6000 2 d .
C14b C 0.7278(15) 0.6803(13) 0.0484(11) 0.048(5) Uani 0.4000 2 d .
C15a C 0.7539(8) 0.5495(8) 0.1384(9) 0.038(3) Uani 0.6000 2 d .
C15b C 0.7153(15) 0.5154(13) 0.2317(13) 0.054(5) Uani 0.4000 2 d .
C16a C 0.5970(8) 0.6220(10) 0.2640(7) 0.039(3) Uani 0.6000 2 d .
C16b C 0.5782(12) 0.7111(13) 0.2055(13) 0.045(5) Uani 0.4000 2 d .
C17 C 0.8665(5) 0.3369(5) 0.5331(4) 0.0385(15) Uani 1.0 2 d .
C18 C 0.8071(5) 0.4252(5) 0.5786(4) 0.0356(15) Uani 1.0 2 d .
C19 C 0.9461(6) 0.3117(5) 0.3649(5) 0.0521(18) Uani 1.0 2 d .
C20 C 1.0298(5) 0.3873(5) 0.4188(4) 0.0354(14) Uani 1.0 2 d .
C21 C 0.6266(5) 0.4866(6) 0.5425(5) 0.0544(18) Uani 1.0 2 d .
C22 C 0.6918(6) 0.6161(5) 0.5443(5) 0.0504(18) Uani 1.0 2 d .
C23 C 0.3796(8) 0.6325(6) 0.0992(6) 0.090(3) Uani 1.0 2 d .
C24 C 0.3932(7) 0.5137(6) 0.1375(5) 0.0529(19) Uani 1.0 2 d .
C25 C 0.4925(7) 0.4328(9) 0.1578(7) 0.075(3) Uani 1.0 2 d .
C26 C 0.5071(7) 0.3163(9) 0.1988(7) 0.093(3) Uani 1.0 2 d .
C27 C 0.4211(8) 0.2820(7) 0.2145(6) 0.077(3) Uani 1.0 2 d .
C28 C 0.3231(7) 0.3604(7) 0.1943(6) 0.073(3) Uani 1.0 2 d .
C29 C 0.3081(6) 0.4754(6) 0.1580(6) 0.071(3) Uani 1.0 2 d .
C31 C 0.6571(18) 0.262(2) 0.401(3) 0.11(12) Uani 0.5000 2 d .
C32 C 0.6830(6) 0.1476(7) 0.4250(9) 0.051(4) Uani 0.5000 2 d .
C33 C 0.6070(14) 0.0891(16) 0.490(3) 0.08(9) Uani 0.5000 2 d .
C34 C 0.6176(7) -0.0202(6) 0.5075(10) 0.062(4) Uani 0.5000 2 d .
C35 C 0.724(3) -0.080(2) 0.471(4) 0.12(13) Uani 0.5000 2 d .
C36 C 0.8041(8) -0.0250(5) 0.4094(10) 0.055(4) Uani 0.5000 2 d .
C37 C 0.783(4) 0.088(3) 0.377(7) 0.10(13) Uani 0.5000 2 d .
C38 C 0.7085(6) 0.0289(7) 0.4466(8) 0.082(6) Uani 0.5000 2 d .
C39 C 0.5980(12) 0.1919(8) 0.4843(10) 0.134(10) Uani 0.5000 2 d .
C40 C 0.7442(10) 0.2080(5) 0.3360(9) 0.099(7) Uani 0.5000 2 d .
Li1 Li 0.8180(8) 0.5555(7) 0.3555(7) 0.031(3) Uani 1.0 2 d .
H2A H 0.6636 0.9358 -0.2045 0.0923 Uiso 1.0 2 calc R
H2B H 0.7848 0.8680 -0.2448 0.0923 Uiso 1.0 2 calc R
H2C H 0.7206 0.9843 -0.3288 0.0923 Uiso 1.0 2 calc R
H3A H 0.9354 0.9437 -0.3031 0.0637 Uiso 1.0 2 calc R
H3B H 0.9165 1.0576 -0.2943 0.0637 Uiso 1.0 2 calc R
H3C H 0.8699 1.0622 -0.3837 0.0637 Uiso 1.0 2 calc R
H4A H 0.7292 1.1627 -0.2264 0.0872 Uiso 1.0 2 calc R
H4B H 0.6290 1.1180 -0.1982 0.0872 Uiso 1.0 2 calc R
H4C H 0.6903 1.1672 -0.3207 0.0872 Uiso 1.0 2 calc R
H6A H 0.9658 0.5511 0.0938 0.0382 Uiso 1.0 2 calc R
H6B H 1.0352 0.5698 0.1481 0.0382 Uiso 1.0 2 calc R
H6C H 1.0951 0.5254 0.0537 0.0382 Uiso 1.0 2 calc R
H7A H 1.0612 0.6431 -0.1273 0.0541 Uiso 1.0 2 calc R
H7B H 1.0025 0.7761 -0.1658 0.0541 Uiso 1.0 2 calc R
H7C H 0.9313 0.6907 -0.0966 0.0541 Uiso 1.0 2 calc R
H8A H 1.1187 0.7255 0.0431 0.0516 Uiso 1.0 2 calc R
H8B H 1.1025 0.8077 -0.0787 0.0516 Uiso 1.0 2 calc R
H8C H 1.1770 0.6793 -0.0502 0.0516 Uiso 1.0 2 calc R
H10A H 0.5674 1.0112 0.0489 0.0463 Uiso 1.0 2 calc R
H10B H 0.6419 1.0933 -0.0119 0.0463 Uiso 1.0 2 calc R
H10C H 0.5429 1.1099 0.0845 0.0463 Uiso 1.0 2 calc R
H11A H 0.7669 1.0808 0.0891 0.0579 Uiso 1.0 2 calc R
H11B H 0.7725 0.9879 0.2101 0.0579 Uiso 1.0 2 calc R
H11C H 0.6656 1.0945 0.1847 0.0579 Uiso 1.0 2 calc R
H12A H 0.6644 0.8573 0.2981 0.0565 Uiso 1.0 2 calc R
H12B H 0.5810 0.8670 0.2377 0.0565 Uiso 1.0 2 calc R
H12C H 0.5562 0.9627 0.2774 0.0565 Uiso 1.0 2 calc R
H17A H 0.9203 0.2750 0.5782 0.0462 Uiso 1.0 2 calc R
H17B H 0.8136 0.3049 0.5361 0.0462 Uiso 1.0 2 calc R
H18A H 0.7710 0.3903 0.6542 0.0428 Uiso 1.0 2 calc R
H18B H 0.8606 0.4544 0.5790 0.0428 Uiso 1.0 2 calc R
H19A H 0.9913 0.2358 0.4039 0.0626 Uiso 1.0 2 calc R
H19B H 0.9848 0.3429 0.2906 0.0626 Uiso 1.0 2 calc R
H19C H 0.8770 0.3079 0.3640 0.0626 Uiso 1.0 2 calc R
H20A H 1.0684 0.4175 0.3442 0.0425 Uiso 1.0 2 calc R
H20B H 1.0741 0.3110 0.4580 0.0425 Uiso 1.0 2 calc R
H20C H 1.0172 0.4359 0.4543 0.0425 Uiso 1.0 2 calc R
H21A H 0.5680 0.5530 0.5097 0.0653 Uiso 1.0 2 calc R
H21B H 0.6027 0.4543 0.6210 0.0653 Uiso 1.0 2 calc R
H21C H 0.6441 0.4304 0.5142 0.0653 Uiso 1.0 2 calc R
H22A H 0.6417 0.6810 0.4981 0.0605 Uiso 1.0 2 calc R
H22B H 0.7566 0.6353 0.5333 0.0605 Uiso 1.0 2 calc R
H22C H 0.6552 0.5962 0.6201 0.0605 Uiso 1.0 2 calc R
H23A H 0.4284 0.6567 0.0294 0.1082 Uiso 1.0 2 calc R
H23B H 0.3973 0.6445 0.1515 0.1082 Uiso 1.0 2 calc R
H23C H 0.3038 0.6764 0.0906 0.1082 Uiso 1.0 2 calc R
H25 H 0.5532 0.4564 0.1437 0.0905 Uiso 1.0 2 calc R
H26 H 0.5755 0.2625 0.2152 0.1115 Uiso 1.0 2 calc R
H27 H 0.4301 0.2043 0.2392 0.0923 Uiso 1.0 2 calc R
H28 H 0.2634 0.3368 0.2049 0.0876 Uiso 1.0 2 calc R
H29 H 0.2379 0.5280 0.1474 0.0856 Uiso 1.0 2 calc R
H14A H 0.6289 0.8203 0.0857 0.0425 Uiso 0.6000 2 calc R
H14B H 0.5795 0.7456 0.0718 0.0425 Uiso 0.6000 2 calc R
H14C H 0.6993 0.7547 0.0085 0.0425 Uiso 0.6000 2 calc R
H15A H 0.8251 0.5099 0.1606 0.0451 Uiso 0.6000 2 calc R
H15B H 0.7644 0.5774 0.0598 0.0451 Uiso 0.6000 2 calc R
H15C H 0.7103 0.4975 0.1733 0.0451 Uiso 0.6000 2 calc R
H16A H 0.5768 0.6670 0.3054 0.0468 Uiso 0.6000 2 calc R
H16B H 0.6171 0.5417 0.3118 0.0468 Uiso 0.6000 2 calc R
H16C H 0.5349 0.6408 0.2332 0.0468 Uiso 0.6000 2 calc R
H14D H 0.7358 0.7561 0.0113 0.0574 Uiso 0.4000 2 calc R
H14E H 0.6711 0.6792 0.0232 0.0574 Uiso 0.4000 2 calc R
H14F H 0.7973 0.6261 0.0325 0.0574 Uiso 0.4000 2 calc R
H15D H 0.7186 0.4900 0.3072 0.0646 Uiso 0.4000 2 calc R
H15E H 0.7844 0.4772 0.1959 0.0646 Uiso 0.4000 2 calc R
H15F H 0.6554 0.4976 0.2288 0.0646 Uiso 0.4000 2 calc R
H16D H 0.5773 0.7601 0.2352 0.0545 Uiso 0.4000 2 calc R
H16E H 0.5392 0.6571 0.2606 0.0545 Uiso 0.4000 2 calc R
H16F H 0.5425 0.7570 0.1426 0.0545 Uiso 0.4000 2 calc R
H31A H 0.5860 0.2867 0.4395 0.1639 Uiso 0.5000 2 calc R
H31B H 0.6572 0.3030 0.3210 0.1639 Uiso 0.5000 2 calc R
H31C H 0.7130 0.2728 0.4161 0.1639 Uiso 0.5000 2 calc R
H33A H 0.5435 0.1247 0.5280 0.0920 Uiso 0.5000 2 calc R
H34A H 0.5585 -0.0510 0.5399 0.0742 Uiso 0.5000 2 calc R
H35A H 0.7412 -0.1562 0.4898 0.1529 Uiso 0.5000 2 calc R
H36A H 0.8761 -0.0683 0.3896 0.0659 Uiso 0.5000 2 calc R
H37A H 0.8304 0.1294 0.3212 0.1260 Uiso 0.5000 2 calc R
H35B H 0.6593 -0.0997 0.5222 0.1911 Uiso 0.5000 2 calc R
H35C H 0.7881 -0.1259 0.5048 0.1911 Uiso 0.5000 2 calc R
H35D H 0.7339 -0.0877 0.4057 0.1911 Uiso 0.5000 2 calc R
H33B H 0.5483 0.0580 0.5239 0.0920 Uiso 0.5000 2 calc R
H39A H 0.5496 0.2164 0.5394 0.1607 Uiso 0.5000 2 calc R
H31D H 0.6413 0.3377 0.3837 0.1311 Uiso 0.5000 2 calc R
H40A H 0.7777 0.2517 0.2669 0.1187 Uiso 0.5000 2 calc R
H37B H 0.8551 0.0527 0.3550 0.1260 Uiso 0.5000 2 calc R
C31A C 0.6580(7) 0.2607(7) 0.3985(7) 0.109(4) Uiso 0.5000 2 d .
C33A C 0.6081(5) 0.0878(4) 0.4906(6) 0.077(3) Uiso 0.5000 2 d .
C35A C 0.7234(6) -0.0781(7) 0.4715(7) 0.127(5) Uiso 0.5000 2 d .
C37A C 0.7809(5) 0.0906(5) 0.3759(7) 0.105(4) Uiso 0.5000 2 d .
C35B C 0.7234(6) -0.0781(7) 0.4715(7) 0.127(5) Uiso 0.5000 2 d .
C33B C 0.6081(5) 0.0878(4) 0.4906(6) 0.077(3) Uiso 0.5000 2 d .
C31B C 0.6580(7) 0.2607(7) 0.3985(7) 0.109(4) Uiso 0.5000 2 d .
C37B C 0.7809(5) 0.0906(5) 0.3759(7) 0.105(4) Uiso 0.5000 2 d .

loop_
_atom_site_aniso_label
_atom_site_aniso_U_11
_atom_site_aniso_U_22
_atom_site_aniso_U_33
_atom_site_aniso_U_12
_atom_site_aniso_U_13
_atom_site_aniso_U_23
Te1 0.0318(3) 0.0219(2) 0.0363(3) -0.01456(17) -0.01230(16) -0.00545(16)
Te2 0.0363(3) 0.0238(2) 0.0239(2) -0.01352(18) -0.01454(15) -0.00367(15)
P1 0.0175(7) 0.0149(7) 0.0212(7) -0.0050(6) -0.0059(6) -0.0063(6)
P2 0.0197(8) 0.0147(7) 0.0190(7) -0.0048(6) -0.0069(6) -0.0044(6)
N1 0.028(3) 0.027(3) 0.023(3) -0.013(3) -0.0105(19) -0.0027(19)
N2 0.017(3) 0.013(2) 0.018(2) -0.0030(18) -0.0030(17) -0.0051(17)
N3 0.019(3) 0.014(2) 0.014(2) -0.0050(19) -0.0028(16) -0.0027(17)
N4 0.020(3) 0.018(3) 0.023(3) -0.0073(19) -0.0095(17) -0.0050(18)
N5 0.045(3) 0.025(3) 0.035(3) -0.010(3) -0.014(3) -0.016(2)
N6 0.036(3) 0.034(3) 0.029(3) -0.014(3) -0.004(2) -0.008(3)
C1 0.043(4) 0.034(4) 0.014(3) -0.018(3) -0.014(3) 0.001(3)
C2 0.122(7) 0.095(6) 0.035(4) -0.066(6) -0.034(4) -0.001(4)
C3 0.061(5) 0.049(4) 0.028(4) -0.020(4) -0.002(3) -0.002(3)
C4 0.075(6) 0.054(5) 0.031(4) 0.013(5) -0.014(4) 0.001(4)
C5 0.018(3) 0.022(3) 0.026(3) -0.004(3) -0.003(3) -0.013(3)
C6 0.030(4) 0.023(3) 0.039(4) -0.001(3) -0.007(3) -0.015(3)
C7 0.055(5) 0.035(4) 0.038(4) 0.009(4) -0.016(3) -0.024(3)
C8 0.025(4) 0.029(4) 0.064(4) -0.002(3) 0.002(3) -0.024(3)
C9 0.025(3) 0.024(3) 0.030(3) -0.005(3) -0.001(3) -0.015(3)
C10 0.031(4) 0.030(4) 0.038(4) 0.006(3) -0.008(3) -0.013(3)
C11 0.038(4) 0.045(4) 0.079(5) 0.000(4) -0.012(4) -0.048(4)
C12 0.043(4) 0.031(4) 0.046(4) -0.002(3) 0.010(3) -0.020(3)
C13 0.026(4) 0.026(3) 0.031(3) -0.010(3) -0.012(3) -0.008(3)
C14a 0.037(6) 0.025(6) 0.052(7) -0.014(5) -0.035(5) 0.001(5)
C14b 0.073(13) 0.036(10) 0.048(10) -0.033(10) -0.031(9) 0.001(8)
C15a 0.026(6) 0.037(6) 0.069(8) -0.008(5) -0.014(5) -0.033(6)
C15b 0.084(14) 0.067(12) 0.039(10) -0.062(12) -0.017(9) -0.006(9)
C16a 0.027(6) 0.069(8) 0.027(6) -0.034(6) -0.001(5) -0.010(6)
C16b 0.052(12) 0.035(10) 0.049(11) -0.018(9) -0.029(9) -0.001(9)
C17 0.053(4) 0.026(4) 0.028(4) -0.018(3) -0.017(3) 0.006(3)
C18 0.040(4) 0.047(4) 0.019(3) -0.022(4) -0.004(3) -0.006(3)
C19 0.068(5) 0.046(4) 0.057(4) -0.007(4) -0.030(4) -0.028(4)
C20 0.036(4) 0.037(4) 0.035(4) -0.012(3) -0.010(3) -0.012(3)
C21 0.044(5) 0.066(5) 0.056(4) -0.029(4) -0.003(3) -0.022(4)
C22 0.059(5) 0.045(4) 0.042(4) -0.018(4) 0.007(3) -0.022(4)
C23 0.161(9) 0.065(6) 0.069(6) -0.065(6) -0.059(6) 0.006(5)
C24 0.075(6) 0.069(5) 0.028(4) -0.040(5) -0.017(4) -0.009(4)
C25 0.043(5) 0.126(8) 0.099(6) -0.022(6) 0.005(5) -0.091(6)
C26 0.059(7) 0.117(9) 0.144(8) 0.019(6) -0.034(6) -0.110(8)
C27 0.096(7) 0.059(6) 0.081(6) -0.006(6) -0.025(5) -0.041(5)
C28 0.070(6) 0.071(6) 0.088(6) -0.035(5) -0.019(5) -0.026(5)
C29 0.066(6) 0.046(5) 0.098(6) -0.018(4) -0.051(5) -0.001(4)
C31 0.13(13) 0.11(12) 0.07(9) -0.02(14) -0.03(11) -0.03(11)
C32 0.056(10) 0.069(11) 0.052(9) -0.034(9) -0.008(7) -0.030(8)
C33 0.08(10) 0.06(8) 0.07(8) 0.00(10) -0.01(8) -0.04(9)
C34 0.072(12) 0.037(9) 0.071(10) 0.006(8) -0.032(9) -0.025(8)
C35 0.15(12) 0.10(12) 0.13(10) 0.01(15) -0.10(15) -0.06(12)
C36 0.027(8) 0.070(11) 0.089(11) -0.010(8) 0.009(7) -0.064(10)
C37 0.04(9) 0.14(14) 0.13(13) -0.01(12) -0.01(10) -0.07(15)
C38 0.16(2) 0.044(10) 0.079(12) -0.009(13) -0.094(13) -0.019(10)
C39 0.090(16) 0.23(3) 0.055(13) -0.039(19) -0.037(11) -0.029(16)
C40 0.117(17) 0.18(2) 0.047(11) -0.108(17) 0.028(10) -0.054(13)
Li1 0.043(6) 0.017(5) 0.026(5) -0.004(5) -0.014(4) -0.004(4)

loop_
_atom_type_symbol
_atom_type_description
_atom_type_scat_dispersion_real
_atom_type_scat_dispersion_imag
_atom_type_scat_source
C C 0.0033 0.0016
;
International Tables for Crystallography
(1992, Vol. C, Tables 4.2.6.8 and 6.1.1.4)
;
H H 0.0000 0.0000
;
International Tables for Crystallography
(1992, Vol. C, Table 6.1.1.4)
;
P P 0.1023 0.0942
;
International Tables for Crystallography
(1992, Vol. C, Tables 4.2.6.8 and 6.1.1.4)
;
N N 0.0061 0.0033
;
International Tables for Crystallography
(1992, Vol. C, Tables 4.2.6.8 and 6.1.1.4)
;
Te Te -0.5308 1.6751
;
International Tables for Crystallography
(1992, Vol. C, Tables 4.2.6.8 and 6.1.1.4)
;
Li Li -0.0003 0.0001
;
International Tables for Crystallography
(1992, Vol. C, Tables 4.2.6.8 and 6.1.1.4)
;

loop_
_geom_angle_atom_site_label_1
_geom_angle_atom_site_label_2
_geom_angle_atom_site_label_3
_geom_angle
_geom_angle_publ_flag
_geom_angle_site_symmetry_1
Te1 Te1 P1 104.41(4) yes 2_775
P2 Te2 Li1 65.22(19) yes .
Te1 P1 P2 122.34(8) yes .
Te1 P1 N1 108.20(19) yes .
Te1 P1 N2 113.4(2) yes .
Te1 P1 N3 113.42(19) yes .
P2 P1 N1 129.5(2) yes .
P2 P1 N2 41.47(12) yes .
P2 P1 N3 41.75(12) yes .
N1 P1 N2 118.7(3) yes .
N1 P1 N3 118.4(3) yes .
N2 P1 N3 83.22(17) yes .
Te2 P2 P1 122.28(8) yes .
Te2 P2 N2 114.3(2) yes .
Te2 P2 N3 112.99(18) yes .
Te2 P2 N4 107.54(17) yes .
Te2 P2 Li1 65.1(3) yes .
P1 P2 N2 41.20(12) yes .
P1 P2 N3 40.76(12) yes .
P1 P2 N4 130.17(19) yes .
P1 P2 Li1 170.7(3) yes .
N2 P2 N3 81.96(16) yes .
N2 P2 N4 119.1(3) yes .
N2 P2 Li1 143.9(2) yes .
N3 P2 N4 119.5(3) yes .
N3 P2 Li1 133.1(3) yes .
N4 P2 Li1 42.8(3) yes .
P1 N1 C1 152.3(5) yes .
P1 N2 P2 97.33(19) yes .
P1 N2 C9 130.3(3) yes .
P2 N2 C9 131.6(3) yes .
P1 N3 P2 97.49(19) yes .
P1 N3 C5 131.3(3) yes .
P2 N3 C5 131.1(3) yes .
P2 N4 C13 130.7(3) yes .
P2 N4 Li1 105.2(5) yes .
C13 N4 Li1 123.8(5) yes .
C17 N5 C19 110.4(5) yes .
C17 N5 C20 109.0(5) yes .
C17 N5 Li1 102.7(4) yes .
C19 N5 C20 107.9(5) yes .
C19 N5 Li1 117.9(5) yes .
C20 N5 Li1 108.7(5) yes .
C18 N6 C21 110.1(5) yes .
C18 N6 C22 109.6(6) yes .
C18 N6 Li1 100.5(4) yes .
C21 N6 C22 108.2(5) yes .
C21 N6 Li1 118.0(6) yes .
C22 N6 Li1 110.2(5) yes .
N1 C1 C2 106.5(5) yes .
N1 C1 C3 113.1(5) yes .
N1 C1 C4 109.7(5) yes .
C2 C1 C3 108.4(6) yes .
C2 C1 C4 110.7(6) yes .
C3 C1 C4 108.4(5) yes .
N3 C5 C6 110.5(4) yes .
N3 C5 C7 109.3(4) yes .
N3 C5 C8 110.4(6) yes .
C6 C5 C7 108.5(6) yes .
C6 C5 C8 108.4(5) yes .
C7 C5 C8 109.8(5) yes .
N2 C9 C10 109.3(5) yes .
N2 C9 C11 110.7(5) yes .
N2 C9 C12 107.9(4) yes .
C10 C9 C11 110.5(5) yes .
C10 C9 C12 110.6(5) yes .
C11 C9 C12 107.8(6) yes .
N4 C13 C14a 115.5(7) yes .
N4 C13 C14b 113.3(10) yes .
N4 C13 C15a 110.7(6) yes .
N4 C13 C15b 102.1(9) yes .
N4 C13 C16a 107.2(7) yes .
N4 C13 C16b 108.9(10) yes .
C14a C13 C15a 108.1(8) yes .
C14a C13 C16a 106.1(6) yes .
C14b C13 C15b 108.5(11) yes .
C14b C13 C16b 112.7(9) yes .
C15a C13 C16a 108.9(8) yes .
C15b C13 C16b 110.9(10) yes .
N5 C17 C18 111.9(5) yes .
N6 C18 C17 112.4(6) yes .
C23 C24 C25 121.4(10) yes .
C23 C24 C29 122.1(7) yes .
C25 C24 C29 116.5(9) yes .
C24 C25 C26 122.5(11) yes .
C25 C26 C27 119.1(8) yes .
C26 C27 C28 119.3(10) yes .
C27 C28 C29 121.2(11) yes .
C24 C29 C28 121.3(7) yes .
C39 C31 C40 113(2) yes .
C31 C32 C33 121.1(14) yes .
C31 C32 C37 122(2) yes .
C31 C32 C31A 1.3(17) yes .
C31 C32 C33A 121.8(11) yes .
C31 C32 C37A 121.5(12) yes .
C33 C32 C37 117(3) yes .
C33 C32 C31A 121.8(11) yes .
C33 C32 C33A 0.7(7) yes .
C33 C32 C37A 117.0(13) yes .
C37 C32 C31A 121.3(18) yes .
C37 C32 C33A 116(2) yes .
C37 C32 C37A 1(3) yes .
C31A C32 C33A 122.4(7) yes .
C31A C32 C37A 120.7(7) yes .
C33A C32 C37A 116.4(8) yes .
C32 C33 C34 126.1(19) yes .
C38 C33 C39 117.8(16) yes .
C33 C34 C35 113.8(17) yes .
C33 C34 C33A 0.5(10) yes .
C33 C34 C35A 113.0(11) yes .
C35 C34 C33A 113.4(16) yes .
C35 C34 C35A 1(2) yes .
C33A C34 C35A 112.5(8) yes .
C34 C35 C36 121(3) yes .
C35 C36 C37 123(3) yes .
C35 C36 C35A 1(2) yes .
C35 C36 C37A 121.9(13) yes .
C37 C36 C35A 122(2) yes .
C37 C36 C37A 1(3) yes .
C35A C36 C37A 121.2(7) yes .
C32 C37 C36 118(4) yes .
C38 C37 C40 118(3) yes .
C33 C38 C35 117.5(17) yes .
C33 C38 C37 117(3) yes .
C33 C38 C35B 117.3(11) yes .
C33 C38 C33B 0.4(11) yes .
C33 C38 C37B 116.0(11) yes .
C35 C38 C37 125(3) yes .
C35 C38 C35B 1(3) yes .
C35 C38 C33B 117.2(14) yes .
C35 C38 C37B 126.3(15) yes .
C37 C38 C35B 125(3) yes .
C37 C38 C33B 118(2) yes .
C37 C38 C37B 1.4(14) yes .
C35B C38 C33B 117.0(7) yes .
C35B C38 C37B 126.5(7) yes .
C33B C38 C37B 116.4(8) yes .
C31 C39 C33 123(2) yes .
C31 C39 C33B 122.7(18) yes .
C31 C39 C31B 1.6(18) yes .
C33 C39 C33B 0.5(10) yes .
C33 C39 C31B 121.3(15) yes .
C33B C39 C31B 121.1(11) yes .
C31 C40 C37 120(3) yes .
C31 C40 C31B 0.9(17) yes .
C31 C40 C37B 119.5(12) yes .
C37 C40 C31B 120(3) yes .
C37 C40 C37B 1(3) yes .
C31B C40 C37B 119.3(8) yes .
Te2 Li1 P2 49.71(16) yes .
Te2 Li1 N4 81.5(4) yes .
Te2 Li1 N5 111.6(5) yes .
Te2 Li1 N6 112.0(6) yes .
P2 Li1 N4 32.0(2) yes .
P2 Li1 N5 135.4(4) yes .
P2 Li1 N6 136.3(4) yes .
N4 Li1 N5 135.9(6) yes .
N4 Li1 N6 128.8(5) yes .
N5 Li1 N6 86.6(3) yes .
C32 C33A C34 127.1(7) yes .
C34 C35A C36 122.2(8) yes .
C32 C37A C36 118.2(7) yes .
C38 C33B C39 118.0(9) yes .
C39 C31B C40 115.1(9) yes .
C38 C37B C40 119.9(7) yes .
C1 C2 H2A 109.479 no .
C1 C2 H2B 109.471 no .
C1 C2 H2C 109.469 no .
H2A C2 H2B 109.468 no .
H2A C2 H2C 109.471 no .
H2B C2 H2C 109.468 no .
C1 C3 H3A 109.467 no .
C1 C3 H3B 109.473 no .
C1 C3 H3C 109.479 no .
H3A C3 H3B 109.471 no .
H3A C3 H3C 109.469 no .
H3B C3 H3C 109.468 no .
C1 C4 H4A 109.471 no .
C1 C4 H4B 109.471 no .
C1 C4 H4C 109.466 no .
H4A C4 H4B 109.476 no .
H4A C4 H4C 109.471 no .
H4B C4 H4C 109.472 no .
C5 C6 H6A 109.473 no .
C5 C6 H6B 109.464 no .
C5 C6 H6C 109.470 no .
H6A C6 H6B 109.480 no .
H6A C6 H6C 109.467 no .
H6B C6 H6C 109.473 no .
C5 C7 H7A 109.461 no .
C5 C7 H7B 109.464 no .
C5 C7 H7C 109.474 no .
H7A C7 H7B 109.474 no .
H7A C7 H7C 109.478 no .
H7B C7 H7C 109.477 no .
C5 C8 H8A 109.467 no .
C5 C8 H8B 109.466 no .
C5 C8 H8C 109.469 no .
H8A C8 H8B 109.477 no .
H8A C8 H8C 109.468 no .
H8B C8 H8C 109.480 no .
C9 C10 H10A 109.475 no .
C9 C10 H10B 109.476 no .
C9 C10 H10C 109.473 no .
H10A C10 H10B 109.473 no .
H10A C10 H10C 109.463 no .
H10B C10 H10C 109.467 no .
C9 C11 H11A 109.469 no .
C9 C11 H11B 109.469 no .
C9 C11 H11C 109.461 no .
H11A C11 H11B 109.474 no .
H11A C11 H11C 109.476 no .
H11B C11 H11C 109.479 no .
C9 C12 H12A 109.473 no .
C9 C12 H12B 109.476 no .
C9 C12 H12C 109.472 no .
H12A C12 H12B 109.463 no .
H12A C12 H12C 109.469 no .
H12B C12 H12C 109.474 no .
C13 C14a H14A 109.470 no .
C13 C14a H14B 109.468 no .
C13 C14a H14C 109.470 no .
H14A C14a H14B 109.471 no .
H14A C14a H14C 109.475 no .
H14B C14a H14C 109.474 no .
C13 C14b H14D 109.475 no .
C13 C14b H14E 109.470 no .
C13 C14b H14F 109.471 no .
H14D C14b H14E 109.470 no .
H14D C14b H14F 109.472 no .
H14E C14b H14F 109.470 no .
C13 C15a H15A 109.471 no .
C13 C15a H15B 109.465 no .
C13 C15a H15C 109.472 no .
H15A C15a H15B 109.476 no .
H15A C15a H15C 109.468 no .
H15B C15a H15C 109.475 no .
C13 C15b H15D 109.472 no .
C13 C15b H15E 109.461 no .
C13 C15b H15F 109.471 no .
H15D C15b H15E 109.473 no .
H15D C15b H15F 109.478 no .
H15E C15b H15F 109.472 no .
C13 C16a H16A 109.475 no .
C13 C16a H16B 109.464 no .
C13 C16a H16C 109.466 no .
H16A C16a H16B 109.477 no .
H16A C16a H16C 109.473 no .
H16B C16a H16C 109.473 no .
C13 C16b H16D 109.472 no .
C13 C16b H16E 109.469 no .
C13 C16b H16F 109.469 no .
H16D C16b H16E 109.476 no .
H16D C16b H16F 109.481 no .
H16E C16b H16F 109.461 no .
N5 C17 H17A 109.232 no .
N5 C17 H17B 109.239 no .
C18 C17 H17A 109.232 no .
C18 C17 H17B 109.233 no .
H17A C17 H17B 107.916 no .
N6 C18 H18A 109.128 no .
N6 C18 H18B 109.131 no .
C17 C18 H18A 109.128 no .
C17 C18 H18B 109.126 no .
H18A C18 H18B 107.862 no .
N5 C19 H19A 109.462 no .
N5 C19 H19B 109.461 no .
N5 C19 H19C 109.467 no .
H19A C19 H19B 109.477 no .
H19A C19 H19C 109.481 no .
H19B C19 H19C 109.480 no .
N5 C20 H20A 109.472 no .
N5 C20 H20B 109.476 no .
N5 C20 H20C 109.477 no .
H20A C20 H20B 109.466 no .
H20A C20 H20C 109.467 no .
H20B C20 H20C 109.469 no .
N6 C21 H21A 109.463 no .
N6 C21 H21B 109.475 no .
N6 C21 H21C 109.468 no .
H21A C21 H21B 109.468 no .
H21A C21 H21C 109.482 no .
H21B C21 H21C 109.472 no .
N6 C22 H22A 109.458 no .
N6 C22 H22B 109.469 no .
N6 C22 H22C 109.468 no .
H22A C22 H22B 109.480 no .
H22A C22 H22C 109.471 no .
H22B C22 H22C 109.482 no .
C24 C23 H23A 109.470 no .
C24 C23 H23B 109.473 no .
C24 C23 H23C 109.470 no .
H23A C23 H23B 109.476 no .
H23A C23 H23C 109.470 no .
H23B C23 H23C 109.469 no .
C24 C25 H25 118.742 no .
C26 C25 H25 118.750 no .
C25 C26 H26 120.477 no .
C27 C26 H26 120.462 no .
C26 C27 H27 120.365 no .
C28 C27 H27 120.382 no .
C27 C28 H28 119.378 no .
C29 C28 H28 119.376 no .
C24 C29 H29 119.332 no .
C28 C29 H29 119.350 no .
C32 C31 H31A 109.284 no .
C32 C31 H31B 106.269 no .
C32 C31 H31C 108.839 no .
C39 C31 H31D 125.307 no .
C40 C31 H31D 121.273 no .
H31A C31 H31B 109.710 no .
H31A C31 H31C 113.357 no .
H31B C31 H31C 109.134 no .
C32 C33 H33A 117.486 no .
C34 C33 H33A 116.385 no .
C38 C33 H33B 119.851 no .
C39 C33 H33B 122.325 no .
C33 C34 H34A 123.305 no .
C35 C34 H34A 122.909 no .
H34A C34 C33A 123.738 no .
H34A C34 C35A 123.741 no .
C34 C35 H35A 119.571 no .
C36 C35 H35A 119.760 no .
C38 C35 H35B 107.951 no .
C38 C35 H35C 107.729 no .
C38 C35 H35D 109.077 no .
H35B C35 H35C 109.580 no .
H35B C35 H35D 111.347 no .
H35C C35 H35D 111.036 no .
C35 C36 H36A 118.657 no .
C37 C36 H36A 118.633 no .
H36A C36 C35A 119.409 no .
H36A C36 C37A 119.413 no .
C32 C37 H37A 118.553 no .
C36 C37 H37A 123.289 no .
C38 C37 H37B 122.328 no .
C40 C37 H37B 119.658 no .
C31 C39 H39A 117.885 no .
C33 C39 H39A 119.266 no .
H39A C39 C33B 119.443 no .
H39A C39 C31B 119.454 no .
C31 C40 H40A 120.207 no .
C37 C40 H40A 119.942 no .
H40A C40 C31B 120.326 no .
H40A C40 C37B 120.329 no .
C32 C31A H31A 109.475 no .
C32 C31A H31B 109.468 no .
C32 C31A H31C 109.473 no .
H31A C31A H31B 109.477 no .
H31A C31A H31C 109.465 no .
H31B C31A H31C 109.469 no .
C32 C33A H33A 116.453 no .
C34 C33A H33A 116.460 no .
C34 C35A H35A 118.920 no .
C36 C35A H35A 118.922 no .
C32 C37A H37A 120.916 no .
C36 C37A H37A 120.914 no .
C38 C35B H35B 109.472 no .
C38 C35B H35C 109.476 no .
C38 C35B H35D 109.473 no .
H35B C35B H35C 109.473 no .
H35B C35B H35D 109.467 no .
H35C C35B H35D 109.465 no .
C38 C33B H33B 121.006 no .
C39 C33B H33B 121.011 no .
C39 C31B H31D 122.447 no .
C40 C31B H31D 122.451 no .
C38 C37B H37B 120.028 no .
C40 C37B H37B 120.025 no .

loop_
_geom_bond_atom_site_label_1
_geom_bond_atom_site_label_2
_geom_bond_distance
_geom_bond_publ_flag
_geom_bond_site_symmetry_2
Te1 Te1 2.7768(8) yes 2_775
Te1 P1 2.4970(18) yes .
Te2 P2 2.3957(18) yes .
Te2 Li1 2.848(12) yes .
P1 P2 2.5493(15) yes .
P1 N1 1.510(6) yes .
P1 N2 1.693(4) yes .
P1 N3 1.679(4) yes .
P2 N2 1.702(4) yes .
P2 N3 1.712(4) yes .
P2 N4 1.566(5) yes .
P2 Li1 2.852(7) yes .
N1 C1 1.445(7) yes .
N2 C9 1.500(7) yes .
N3 C5 1.485(6) yes .
N4 C13 1.483(10) yes .
N4 Li1 2.008(9) yes .
N5 C17 1.498(6) yes .
N5 C19 1.459(11) yes .
N5 C20 1.475(9) yes .
N5 Li1 2.171(9) yes .
N6 C18 1.473(7) yes .
N6 C21 1.478(10) yes .
N6 C22 1.471(10) yes .
N6 Li1 2.140(9) yes .
C1 C2 1.507(15) yes .
C1 C3 1.516(8) yes .
C1 C4 1.523(9) yes .
C5 C6 1.529(6) yes .
C5 C7 1.530(10) yes .
C5 C8 1.527(10) yes .
C9 C10 1.515(8) yes .
C9 C11 1.518(13) yes .
C9 C12 1.543(7) yes .
C13 C14a 1.543(10) yes .
C13 C14b 1.549(16) yes .
C13 C15a 1.517(14) yes .
C13 C15b 1.592(17) yes .
C13 C16a 1.548(10) yes .
C13 C16b 1.513(15) yes .
C17 C18 1.504(10) yes .
C23 C24 1.451(12) yes .
C24 C25 1.381(10) yes .
C24 C29 1.376(14) yes .
C25 C26 1.414(16) yes .
C26 C27 1.371(18) yes .
C27 C28 1.358(12) yes .
C28 C29 1.402(13) yes .
C31 C32 1.40(3) yes .
C31 C39 1.39(3) yes .
C31 C40 1.43(4) yes .
C32 C33 1.39(3) yes .
C32 C37 1.42(6) yes .
C32 C31A 1.377(13) yes .
C32 C33A 1.394(11) yes .
C32 C37A 1.395(11) yes .
C33 C34 1.41(3) yes .
C33 C38 1.41(3) yes .
C33 C39 1.38(4) yes .
C34 C35 1.41(3) yes .
C34 C33A 1.395(12) yes .
C34 C35A 1.395(10) yes .
C35 C36 1.40(3) yes .
C35 C38 1.35(4) yes .
C36 C37 1.37(4) yes .
C36 C35A 1.395(13) yes .
C36 C37A 1.394(10) yes .
C37 C38 1.40(5) yes .
C37 C40 1.42(4) yes .
C38 C35B 1.326(14) yes .
C38 C33B 1.395(10) yes .
C38 C37B 1.395(10) yes .
C39 C33B 1.394(15) yes .
C39 C31B 1.394(14) yes .
C40 C31B 1.395(13) yes .
C40 C37B 1.395(8) yes .
C2 H2A 0.980 no .
C2 H2B 0.980 no .
C2 H2C 0.980 no .
C3 H3A 0.980 no .
C3 H3B 0.980 no .
C3 H3C 0.980 no .
C4 H4A 0.980 no .
C4 H4B 0.980 no .
C4 H4C 0.980 no .
C6 H6A 0.980 no .
C6 H6B 0.980 no .
C6 H6C 0.980 no .
C7 H7A 0.980 no .
C7 H7B 0.980 no .
C7 H7C 0.980 no .
C8 H8A 0.980 no .
C8 H8B 0.980 no .
C8 H8C 0.980 no .
C10 H10A 0.980 no .
C10 H10B 0.980 no .
C10 H10C 0.980 no .
C11 H11A 0.980 no .
C11 H11B 0.980 no .
C11 H11C 0.980 no .
C12 H12A 0.980 no .
C12 H12B 0.980 no .
C12 H12C 0.980 no .
C14a H14A 0.980 no .
C14a H14B 0.980 no .
C14a H14C 0.980 no .
C14b H14D 0.980 no .
C14b H14E 0.980 no .
C14b H14F 0.980 no .
C15a H15A 0.980 no .
C15a H15B 0.980 no .
C15a H15C 0.980 no .
C15b H15D 0.980 no .
C15b H15E 0.980 no .
C15b H15F 0.980 no .
C16a H16A 0.980 no .
C16a H16B 0.980 no .
C16a H16C 0.980 no .
C16b H16D 0.980 no .
C16b H16E 0.980 no .
C16b H16F 0.980 no .
C17 H17A 0.990 no .
C17 H17B 0.990 no .
C18 H18A 0.990 no .
C18 H18B 0.990 no .
C19 H19A 0.980 no .
C19 H19B 0.980 no .
C19 H19C 0.980 no .
C20 H20A 0.980 no .
C20 H20B 0.980 no .
C20 H20C 0.980 no .
C21 H21A 0.980 no .
C21 H21B 0.980 no .
C21 H21C 0.980 no .
C22 H22A 0.980 no .
C22 H22B 0.980 no .
C22 H22C 0.980 no .
C23 H23A 0.980 no .
C23 H23B 0.980 no .
C23 H23C 0.980 no .
C25 H25 0.950 no .
C26 H26 0.950 no .
C27 H27 0.950 no .
C28 H28 0.950 no .
C29 H29 0.950 no .
C31 H31A 0.954 no .
C31 H31B 1.003 no .
C31 H31C 0.961 no .
C31 H31D 0.925 no .
C33 H33A 0.937 no .
C33 H33B 0.948 no .
C34 H34A 0.950 no .
C35 H35A 0.929 no .
C35 H35B 0.978 no .
C35 H35C 0.981 no .
C35 H35D 0.960 no .
C36 H36A 0.950 no .
C37 H37A 0.950 no .
C37 H37B 0.923 no .
C39 H39A 0.950 no .
C40 H40A 0.950 no .
H31A C31A 0.980 no .
H31B C31A 0.980 no .
H31C C31A 0.980 no .
H33A C33A 0.950 no .
H35A C35A 0.950 no .
H37A C37A 0.950 no .
H35B C35B 0.980 no .
H35C C35B 0.980 no .
H35D C35B 0.980 no .
H33B C33B 0.950 no .
H31D C31B 0.950 no .
H37B C37B 0.950 no .

loop_
_geom_contact_atom_site_label_1
_geom_contact_atom_site_label_2
_geom_contact_distance
_geom_contact_publ_flag
_geom_contact_site_symmetry_2
P1 C3 3.511(6) no .
P1 C7 3.316(7) no .
P1 C8 3.484(5) no .
P1 C10 3.282(5) no .
P1 C11 3.543(9) no .
P2 C6 3.165(6) no .
P2 C12 3.164(6) no .
P2 C14a 3.209(14) no .
P2 C14b 3.21(3) no .
P2 C16b 3.56(2) no .
N1 C7 3.393(7) no .
N1 C10 3.433(7) no .
N1 C14a 3.536(11) no .
N2 C13 3.534(9) no .
N2 C14a 3.222(16) no .
N3 C13 3.573(8) no .
N3 C14b 3.23(3) no .
N4 C6 3.444(6) no .
N4 C12 3.427(8) no .
C12 C16b 3.43(3) no .
C15b Li1 3.01(3) no .
C16a Li1 3.332(17) no .
C17 C21 3.083(8) no .
C18 C20 3.134(7) no .
C24 C27 2.823(13) no .
C25 C28 2.722(17) no .
C26 C29 2.755(11) no .
C31 C38 2.87(3) no .
C32 C35 2.81(4) no .
C32 C35A 2.792(14) no .
C33 C36 2.70(3) no .
C33 C40 2.72(3) no .
C34 C37 2.86(5) no .
C34 C37A 2.860(11) no .
C35 C39 3.60(4) no .
C36 C33A 2.683(11) no .
C37 C39 2.72(6) no .
C38 C31B 2.844(14) no .
C39 C35B 3.574(15) no .
C39 C37B 2.692(14) no .
C40 C33B 2.725(12) no .
C4 C16b 3.560(15) no 2_675
C15b C31 3.48(3) no .
C15b C31B 3.484(19) no .
C16b C4 3.560(15) no 2_675
C31 C15b 3.48(3) no .
C34 C34 3.106(15) no 2_656
C31B C15b 3.484(19) no .
Te1 H3B 3.0712 no .
Te1 H4A 3.5997 no .
Te1 H8A 3.4157 no 2_775
Te1 H8B 3.0295 no .
Te1 H11A 3.0045 no .
Te1 H11A 3.4921 no 2_775
Te1 H11B 3.4987 no 2_775
Te2 H6B 3.2167 no .
Te2 H11B 3.3642 no .
Te2 H12A 3.2928 no .
Te2 H20C 3.4254 no .
Te2 H22B 3.3872 no .
P1 H3A 3.5768 no .
P1 H3B 3.3783 no .
P1 H4A 3.4750 no .
P1 H7B 3.0894 no .
P1 H7C 3.3591 no .
P1 H8B 3.1819 no .
P1 H10A 3.4287 no .
P1 H10B 2.9451 no .
P1 H11A 3.2511 no .
P1 H14A 3.2801 no .
P1 H14C 3.3150 no .
P1 H14D 2.8806 no .
P2 H6A 3.1047 no .
P2 H6B 2.9399 no .
P2 H11B 3.4871 no .
P2 H12A 2.8688 no .
P2 H12B 3.1753 no .
P2 H14A 2.9567 no .
P2 H14C 3.3053 no .
P2 H15A 3.5060 no .
P2 H14D 2.8812 no .
P2 H14F 3.4044 no .
P2 H16D 3.2395 no .
N1 H2A 2.5483 no .
N1 H2B 2.5642 no .
N1 H2C 3.2209 no .
N1 H3A 2.6818 no .
N1 H3B 2.6856 no .
N1 H3C 3.2994 no .
N1 H4A 2.6294 no .
N1 H4B 2.6283 no .
N1 H4C 3.2684 no .
N1 H7B 2.9736 no .
N1 H7C 3.1930 no .
N1 H10A 3.3063 no .
N1 H10B 2.9345 no .
N1 H14A 3.2275 no .
N1 H14C 2.9366 no .
N1 H14D 2.6550 no .
N2 H10A 2.6517 no .
N2 H10B 2.6449 no .
N2 H10C 3.3070 no .
N2 H11A 2.6794 no .
N2 H11B 2.6741 no .
N2 H11C 3.3244 no .
N2 H12A 2.6384 no .
N2 H12B 2.6531 no .
N2 H12C 3.3099 no .
N2 H14A 2.5461 no .
N2 H14C 3.3089 no .
N2 H14D 2.9529 no .
N2 H16D 3.2942 no .
N3 H6A 2.6735 no .
N3 H6B 2.6717 no .
N3 H6C 3.3164 no .
N3 H7A 3.2986 no .
N3 H7B 2.7202 no .
N3 H7C 2.5865 no .
N3 H8A 2.6711 no .
N3 H8B 2.6670 no .
N3 H8C 3.3139 no .
N3 H14A 3.5128 no .
N3 H14C 3.2070 no .
N3 H14D 2.6814 no .
N3 H14F 3.1288 no .
N4 H6A 2.9570 no .
N4 H6B 3.2930 no .
N4 H12A 3.1473 no .
N4 H12B 3.0363 no .
N4 H14A 2.6402 no .
N4 H14B 3.3497 no .
N4 H14C 2.9372 no .
N4 H15A 2.4187 no .
N4 H15B 3.0628 no .
N4 H15C 3.1538 no .
N4 H16A 2.4773 no .
N4 H16B 2.8071 no .
N4 H16C 3.2610 no .
N4 H14D 2.6841 no .
N4 H14E 3.3558 no .
N4 H14F 2.8007 no .
N4 H15D 2.4331 no .
N4 H15E 2.7172 no .
N4 H15F 3.2354 no .
N4 H16D 2.3799 no .
N4 H16E 3.0071 no .
N4 H16F 3.1491 no .
N5 H18A 3.3322 no .
N5 H18B 2.6967 no .
N5 H21C 3.4864 no .
N5 H15D 3.1836 no .
N6 H17A 3.3153 no .
N6 H17B 2.6896 no .
N6 H20C 3.5884 no .
N6 H16A 3.5157 no .
N6 H16B 3.5844 no .
N6 H15D 3.2887 no .
C1 H7B 3.4185 no .
C1 H10B 3.5737 no .
C2 H3A 2.6221 no .
C2 H3B 3.3031 no .
C2 H3C 2.6497 no .
C2 H4A 3.3343 no .
C2 H4B 2.6662 no .
C2 H4C 2.7051 no .
C2 H14C 3.4154 no .
C2 H14D 3.4413 no .
C3 H2A 3.3050 no .
C3 H2B 2.6414 no .
C3 H2C 2.6260 no .
C3 H4A 2.6784 no .
C3 H4B 3.3156 no .
C3 H4C 2.6190 no .
C3 H7B 3.0918 no .
C4 H2A 2.6836 no .
C4 H2B 3.3379 no .
C4 H2C 2.6797 no .
C4 H3A 3.3180 no .
C4 H3B 2.6591 no .
C4 H3C 2.6340 no .
C4 H10B 3.0278 no .
C5 H14D 3.4728 no .
C5 H14F 3.2993 no .
C6 H7A 2.5939 no .
C6 H7B 3.3283 no .
C6 H7C 2.7393 no .
C6 H8A 2.6663 no .
C6 H8B 3.3306 no .
C6 H8C 2.6531 no .
C6 H19B 3.3265 no .
C6 H20A 3.4554 no .
C6 H15A 2.9756 no .
C6 H14F 3.2006 no .
C7 H2B 3.4657 no .
C7 H3A 3.2132 no .
C7 H6A 2.6609 no .
C7 H6B 3.3342 no .
C7 H6C 2.6667 no .
C7 H8A 3.3479 no .
C7 H8B 2.6924 no .
C7 H8C 2.6809 no .
C7 H14D 3.3635 no .
C7 H14F 3.0799 no .
C8 H6A 3.3303 no .
C8 H6B 2.6693 no .
C8 H6C 2.6512 no .
C8 H7A 2.7480 no .
C8 H7B 2.6302 no .
C8 H7C 3.3435 no .
C8 H11A 3.3456 no 2_775
C9 H14A 3.0191 no .
C9 H16D 3.3446 no .
C10 H4B 3.2666 no .
C10 H11A 2.6891 no .
C10 H11B 3.3362 no .
C10 H11C 2.6761 no .
C10 H12A 3.3559 no .
C10 H12B 2.6973 no .
C10 H12C 2.7187 no .
C10 H14A 3.0324 no .
C11 H8B 3.4175 no 2_775
C11 H10A 3.3365 no .
C11 H10B 2.7009 no .
C11 H10C 2.6636 no .
C11 H12A 2.6596 no .
C11 H12B 3.3252 no .
C11 H12C 2.6511 no .
C12 H10A 2.6879 no .
C12 H10B 3.3612 no .
C12 H10C 2.7149 no .
C12 H11A 3.3298 no .
C12 H11B 2.6345 no .
C12 H11C 2.6635 no .
C12 H22A 3.4986 no .
C12 H14A 3.0923 no .
C12 H16A 3.3653 no .
C12 H16D 2.4913 no .
C13 H6A 3.3553 no .
C13 H12B 3.3032 no .
C14a H2A 3.5753 no .
C14a H10A 3.2548 no .
C14a H12B 3.1771 no .
C14a H15A 3.2110 no .
C14a H15B 2.4043 no .
C14a H15C 3.0184 no .
C14a H16A 2.8625 no .
C14a H16B 3.2867 no .
C14a H16C 2.4633 no .
C14b H6A 3.1302 no .
C14b H7C 2.8508 no .
C14b H15D 3.3750 no .
C14b H15E 2.6041 no .
C14b H15F 2.8772 no .
C14b H16D 3.1567 no .
C14b H16E 3.2150 no .
C14b H16F 2.4903 no .
C15a H6A 2.7596 no .
C15a H14A 3.3084 no .
C15a H14B 2.8037 no .
C15a H14C 2.5356 no .
C15a H16A 3.3101 no .
C15a H16B 2.5293 no .
C15a H16C 2.8591 no .
C15b H6A 3.4217 no .
C15b H19C 3.0500 no .
C15b H21C 3.5266 no .
C15b H14D 3.3884 no .
C15b H14E 2.8491 no .
C15b H14F 2.6070 no .
C15b H16D 3.2173 no .
C15b H16E 2.4738 no .
C15b H16F 3.1810 no .
C16a H12B 3.2507 no .
C16a H21A 3.1077 no .
C16a H21C 3.3859 no .
C16a H14A 2.8182 no .
C16a H14B 2.4907 no .
C16a H14C 3.3031 no .
C16a H15A 3.0720 no .
C16a H15B 3.1975 no .
C16a H15C 2.4140 no .
C16b H12B 2.5092 no .
C16b H14D 2.8424 no .
C16b H14E 2.6650 no .
C16b H14F 3.3713 no .
C16b H15D 2.8616 no .
C16b H15E 3.3803 no .
C16b H15F 2.6597 no .
C17 H19A 2.6113 no .
C17 H19B 3.2776 no .
C17 H19C 2.6236 no .
C17 H20A 3.2740 no .
C17 H20B 2.6030 no .
C17 H20C 2.6103 no .
C17 H21B 3.3596 no .
C17 H21C 2.8298 no .
C18 H20B 3.5203 no .
C18 H20C 2.8320 no .
C18 H21A 3.2604 no .
C18 H21B 2.5492 no .
C18 H21C 2.6802 no .
C18 H22A 3.2540 no .
C18 H22B 2.5624 no .
C18 H22C 2.6357 no .
C19 H17A 2.7788 no .
C19 H17B 2.4847 no .
C19 H20A 2.5595 no .
C19 H20B 2.5648 no .
C19 H20C 3.2271 no .
C19 H15A 3.2916 no .
C19 H15D 3.1671 no .
C19 H15E 3.2056 no .
C20 H6B 3.4751 no .
C20 H17A 2.4689 no .
C20 H17B 3.2439 no .
C20 H18B 2.8601 no .
C20 H19A 2.5566 no .
C20 H19B 2.5592 no .
C20 H19C 3.2302 no .
C21 H17B 2.7942 no .
C21 H18A 2.5005 no .
C21 H18B 3.2530 no .
C21 H22A 2.6126 no .
C21 H22B 3.2422 no .
C21 H22C 2.5381 no .
C21 H16A 3.2223 no .
C21 H16B 3.0709 no .
C21 H15D 3.1674 no .
C22 H12A 3.5363 no .
C22 H18A 2.7126 no .
C22 H18B 2.4802 no .
C22 H21A 2.5133 no .
C22 H21B 2.6440 no .
C22 H21C 3.2377 no .
C23 H25 2.6246 no .
C23 H29 2.6434 no .
C24 H26 3.2997 no .
C24 H28 3.2693 no .
C25 H23A 2.7228 no .
C25 H23B 2.7122 no .
C25 H23C 3.2638 no .
C25 H27 3.2655 no .
C25 H29 3.2096 no .
C26 H28 3.2119 no .
C27 H25 3.2492 no .
C27 H29 3.2515 no .
C28 H26 3.2163 no .
C29 H23A 3.0995 no .
C29 H23B 3.0923 no .
C29 H23C 2.5205 no .
C29 H25 3.2056 no .
C29 H27 3.2646 no .
C31 H33A 2.5841 no .
C31 H37A 2.6435 no .
C31 H33B 3.2567 no .
C31 H37B 3.2575 no .
C32 H34A 3.3469 no .
C32 H36A 3.2434 no .
C33 H31A 2.4547 no .
C33 H31B 3.0074 no .
C33 H31C 3.0861 no .
C33 H35A 3.2042 no .
C33 H37A 3.2447 no .
C33 H35B 2.3227 no .
C33 H35C 2.9961 no .
C33 H35D 2.9569 no .
C33 H31D 3.2781 no .
C33 H37B 3.2416 no .
C34 H36A 3.2881 no .
C35 H33A 3.1886 no .
C35 H37A 3.2950 no .
C35 H33B 2.5378 no .
C35 H37B 2.6968 no .
C36 H34A 3.3104 no .
C37 H31A 3.2444 no .
C37 H31B 2.6735 no .
C37 H31C 2.6783 no .
C37 H33A 3.2352 no .
C37 H35A 3.2600 no .
C37 H35B 3.2098 no .
C37 H35C 2.6738 no .
C37 H35D 2.6741 no .
C37 H33B 3.2455 no .
C37 H31D 3.2999 no .
C38 H39A 3.2067 no .
C38 H40A 3.2357 no .
C39 H40A 3.2168 no .
C40 H39A 3.2136 no .
Li1 H6B 3.3936 no .
Li1 H17B 3.2464 no .
Li1 H18B 2.9887 no .
Li1 H19B 3.2846 no .
Li1 H19C 3.2305 no .
Li1 H20A 3.1575 no .
Li1 H20C 2.9852 no .
Li1 H21A 3.3734 no .
Li1 H21C 3.1407 no .
Li1 H22A 3.1264 no .
Li1 H22B 3.0282 no .
Li1 H15A 3.1570 no .
Li1 H16A 3.1935 no .
Li1 H16B 3.1487 no .
Li1 H15D 2.3770 no .
Li1 H15E 3.2496 no .
H2A H3A 3.5267 no .
H2A H3C 3.5403 no .
H2A H4A 3.5633 no .
H2A H4B 2.4860 no .
H2A H4C 3.0038 no .
H2A H14C 2.9339 no .
H2A H14D 3.0838 no .
H2A H14E 3.5164 no .
H2B H3A 2.4342 no .
H2B H3B 3.5292 no .
H2B H3C 2.9499 no .
H2B H4B 3.5645 no .
H2B H4C 3.5914 no .
H2B H7B 3.1054 no .
H2B H7C 2.9168 no .
H2B H14C 3.1866 no .
H2B H14D 3.1718 no .
H2C H3A 2.8864 no .
H2C H3B 3.5308 no .
H2C H3C 2.4474 no .
H2C H4A 3.5795 no .
H2C H4B 2.9398 no .
H2C H4C 2.5236 no .
H3A H4A 3.5746 no .
H3A H4C 3.5176 no .
H3A H7B 2.3022 no .
H3A H7C 3.3824 no .
H3B H4A 2.5004 no .
H3B H4B 3.5658 no .
H3B H4C 2.9044 no .
H3B H7B 3.3533 no .
H3C H4A 2.9553 no .
H3C H4B 3.5183 no .
H3C H4C 2.4096 no .
H4A H10B 2.7188 no .
H4B H10A 3.0676 no .
H4B H10B 2.6048 no .
H6A H7A 2.8323 no .
H6A H7B 3.5856 no .
H6A H7C 2.5547 no .
H6A H8A 3.5657 no .
H6A H8C 3.5469 no .
H6A H19B 2.9298 no .
H6A H15A 2.0239 no .
H6A H15B 2.8227 no .
H6A H15C 3.5773 no .
H6A H14D 3.3841 no .
H6A H14F 2.3963 no .
H6A H15E 2.7560 no .
H6B H7A 3.5091 no .
H6B H8A 2.4844 no .
H6B H8B 3.5670 no .
H6B H8C 2.9447 no .
H6B H19B 3.0926 no .
H6B H20A 2.6493 no .
H6B H15A 3.2689 no .
H6C H7A 2.4051 no .
H6C H7B 3.5205 no .
H6C H7C 3.0558 no .
H6C H8A 2.9375 no .
H6C H8B 3.5471 no .
H6C H8C 2.4508 no .
H6C H19B 3.4225 no .
H6C H15A 3.5367 no .
H7A H8B 3.0666 no .
H7A H8C 2.5659 no .
H7A H14F 3.5792 no .
H7B H8A 3.5410 no .
H7B H8B 2.4520 no .
H7B H8C 2.8743 no .
H7C H8B 3.5507 no .
H7C H8C 3.5991 no .
H7C H14C 2.9650 no .
H7C H15A 3.5397 no .
H7C H15B 2.9758 no .
H7C H14D 2.6220 no .
H7C H14E 3.4130 no .
H7C H14F 2.2435 no .
H8A H11A 3.1846 no 2_775
H8B H11A 2.7903 no 2_775
H8B H11B 3.3997 no 2_775
H8B H11C 3.5572 no 2_775
H8C H11A 3.5656 no 2_775
H10A H11A 3.5881 no .
H10A H11C 3.5602 no .
H10A H12A 3.5755 no .
H10A H12B 2.5009 no .
H10A H12C 2.9869 no .
H10A H14A 2.3224 no .
H10A H14B 3.5815 no .
H10A H14C 3.5816 no .
H10A H14D 3.5913 no .
H10A H16D 3.2416 no .
H10A H16F 3.3225 no .
H10B H11A 2.5294 no .
H10B H11B 3.5908 no .
H10B H11C 2.9881 no .
H10B H12B 3.5862 no .
H10B H14A 3.5002 no .
H10C H11A 2.9518 no .
H10C H11B 3.5569 no .
H10C H11C 2.4752 no .
H10C H12B 2.9949 no .
H10C H12C 2.5529 no .
H11A H12A 3.5512 no .
H11A H12C 3.5584 no .
H11B H12A 2.4455 no .
H11B H12B 3.5367 no .
H11B H12C 2.9038 no .
H11C H12A 2.9589 no .
H11C H12B 3.5547 no .
H11C H12C 2.4674 no .
H12A H22A 2.7708 no .
H12A H22B 3.5108 no .
H12A H14A 3.5874 no .
H12A H16A 3.3560 no .
H12A H16D 2.7615 no .
H12B H22A 3.5342 no .
H12B H14A 2.4021 no .
H12B H14B 3.5987 no .
H12B H16A 2.5467 no .
H12B H16C 3.5831 no .
H12B H16D 1.5694 no .
H12B H16E 3.1297 no .
H12B H16F 2.8295 no .
H12C H16D 3.1243 no .
H17A H18A 2.3389 no .
H17A H18B 2.3450 no .
H17A H19A 2.6102 no .
H17A H19C 3.1363 no .
H17A H20A 3.4020 no .
H17A H20B 2.2776 no .
H17A H20C 2.6668 no .
H17B H18A 2.3461 no .
H17B H18B 2.8526 no .
H17B H19A 2.6663 no .
H17B H19B 3.4204 no .
H17B H19C 2.3125 no .
H17B H20B 3.3792 no .
H17B H20C 3.5564 no .
H17B H21B 3.0519 no .
H17B H21C 2.2792 no .
H17B H15D 3.3512 no .
H18A H21A 3.3890 no .
H18A H21B 2.2373 no .
H18A H21C 2.8318 no .
H18A H22A 3.5965 no .
H18A H22B 3.0013 no .
H18A H22C 2.5730 no .
H18B H20B 3.2704 no .
H18B H20C 2.2793 no .
H18B H21B 3.3812 no .
H18B H22A 3.3890 no .
H18B H22B 2.2462 no .
H18B H22C 2.7583 no .
H19A H20A 2.8432 no .
H19A H20B 2.3587 no .
H19A H20C 3.4560 no .
H19B H20A 2.3558 no .
H19B H20B 2.8550 no .
H19B H20C 3.4553 no .
H19B H15A 2.8583 no .
H19B H15D 3.3568 no .
H19B H15E 2.9673 no .
H19C H20A 3.4604 no .
H19C H20B 3.4631 no .
H19C H21C 3.4817 no .
H19C H15A 2.9868 no .
H19C H15C 3.4844 no .
H19C H15D 2.5670 no .
H19C H15E 2.6869 no .
H19C H15F 3.5414 no .
H21A H22A 2.3567 no .
H21A H22B 3.4422 no .
H21A H22C 2.7087 no .
H21A H16A 2.5674 no .
H21A H16B 2.7711 no .
H21A H15D 3.2254 no .
H21A H16E 3.2586 no .
H21B H22A 3.0139 no .
H21B H22B 3.5049 no .
H21B H22C 2.4171 no .
H21C H22A 3.4619 no .
H21C H22C 3.4695 no .
H21C H16A 3.2766 no .
H21C H16B 2.6366 no .
H21C H15D 2.6080 no .
H22A H16A 3.3322 no .
H23A H25 2.6652 no .
H23A H29 3.3127 no .
H23B H25 2.6665 no .
H23B H29 3.2978 no .
H23C H25 3.5578 no .
H23C H29 2.3196 no .
H25 H26 2.3530 no .
H26 H27 2.3330 no .
H27 H28 2.3047 no .
H28 H29 2.3341 no .
H14A H15B 3.3165 no .
H14A H16A 2.8778 no .
H14A H16C 2.8749 no .
H14B H15B 2.6869 no .
H14B H15C 3.0578 no .
H14B H16A 2.9844 no .
H14B H16B 3.2987 no .
H14B H16C 2.0963 no .
H14C H15A 3.1806 no .
H14C H15B 2.1180 no .
H14C H15C 3.2246 no .
H14C H16C 3.3189 no .
H15A H16B 2.9348 no .
H15B H16B 3.3850 no .
H15B H16C 3.3590 no .
H15C H16A 3.3484 no .
H15C H16B 2.1906 no .
H15C H16C 2.6202 no .
H14D H15E 3.4694 no .
H14D H16D 3.2116 no .
H14D H16F 2.6614 no .
H14E H15E 2.9830 no .
H14E H15F 2.8399 no .
H14E H16D 3.4411 no .
H14E H16E 3.1914 no .
H14E H16F 2.3263 no .
H14F H15D 3.4467 no .
H14F H15E 2.2871 no .
H14F H15F 3.0348 no .
H14F H16F 3.4282 no .
H15D H16D 3.3067 no .
H15D H16E 2.6232 no .
H15E H16E 3.4168 no .
H15F H16D 3.4826 no .
H15F H16E 2.3247 no .
H15F H16F 3.1140 no .
H31A H33A 2.2447 no .
H31A H37A 3.5515 no .
H31A C33A 2.4674 no .
H31A C37A 3.2161 no .
H31B H33A 3.2311 no .
H31B H37A 2.6168 no .
H31B C33A 3.0160 no .
H31B C37A 2.6420 no .
H31C H33A 3.2638 no .
H31C H37A 2.6656 no .
H31C C33A 3.0911 no .
H31C C37A 2.6565 no .
H33A H34A 2.3557 no .
H33A C31A 2.5831 no .
H33A C35A 3.1688 no .
H33A C37A 3.2168 no .
H34A H35A 2.3865 no .
H35A H36A 2.3217 no .
H35A C33A 3.1884 no .
H35A C37A 3.2763 no .
H36A H37A 2.3578 no .
H37A C31A 2.6125 no .
H37A C33A 3.2390 no .
H37A C35A 3.2805 no .
H35B H33B 2.1308 no .
H35B C33B 2.3083 no .
H35B C37B 3.2165 no .
H35C H33B 3.2588 no .
H35C H37B 2.6819 no .
H35C C33B 2.9789 no .
H35C C37B 2.6956 no .
H35D H33B 3.1142 no .
H35D H37B 2.8020 no .
H35D C33B 2.9434 no .
H35D C37B 2.6858 no .
H33B H39A 2.3910 no .
H33B C35B 2.5225 no .
H33B C31B 3.2466 no .
H33B C37B 3.2322 no .
H39A H31D 2.3800 no .
H31D H40A 2.3947 no .
H31D C33B 3.2881 no .
H31D C37B 3.2717 no .
H40A H37B 2.3873 no .
H37B C35B 2.6845 no .
H37B C33B 3.2315 no .
H37B C31B 3.2282 no .
Te2 H17A 3.3710 no 2_766
Te2 H18B 3.3860 no 2_766
Te2 H20B 3.4517 no 2_766
Te2 H20C 3.4071 no 2_766
Te2 H35D 3.5760 no 1_565
C2 H27 3.5659 no 2_665
C3 H17A 3.3813 no 1_564
C3 H17B 3.4474 no 1_564
C3 H36A 3.3400 no 2_765
C3 H37A 3.5743 no 2_765
C3 H37B 3.1961 no 2_765
C4 H17B 3.3166 no 1_564
C4 H16C 3.5738 no 2_675
C4 H16D 3.4362 no 2_675
C4 H16E 3.4363 no 2_675
C4 H16F 3.2235 no 2_675
C6 H7A 3.5020 no 2_765
C6 H7C 3.4968 no 2_765
C6 H29 3.0670 no 1_655
C6 H15B 3.4625 no 2_765
C6 H14F 3.5648 no 2_765
C7 H6A 3.3623 no 2_765
C7 H19B 2.9437 no 2_765
C7 H19C 3.5369 no 2_765
C7 H15A 3.2209 no 2_765
C7 H15E 3.3303 no 2_765
C7 H40A 3.2022 no 2_765
C8 H23C 3.2421 no 1_655
C8 H29 3.0535 no 1_655
C8 H40A 3.2204 no 2_765
C10 H2A 3.4783 no 2_675
C10 H23A 3.5591 no 2_675
C10 H14B 3.1446 no 2_675
C10 H16F 3.3842 no 2_675
C11 H26 3.3032 no 1_565
C11 H35D 3.1567 no 1_565
C12 H33A 3.1294 no 2_666
C12 H35D 3.2860 no 1_565
C12 H33B 3.3919 no 2_666
C12 H39A 3.2882 no 2_666
C14a H10A 3.5694 no 2_675
C14a H10C 3.3916 no 2_675
C14b H6C 3.5278 no 2_765
C15a H6C 3.1847 no 2_765
C15a H7A 2.8841 no 2_765
C15a H25 3.5012 no .
C15b H7A 3.3265 no 2_765
C15b H25 3.4612 no .
C15b H31D 2.7247 no .
C15b H40A 3.3033 no .
C16a H21B 2.9990 no 2_666
C16a H23B 3.4966 no .
C16b H4B 2.8631 no 2_675
C16b H4C 3.5364 no 2_675
C16b H21B 3.5739 no 2_666
C16b H23B 3.4402 no .
C17 H3B 3.4289 no 1_546
C17 H3C 3.4798 no 1_546
C17 H4A 3.5579 no 1_546
C17 H4C 3.5367 no 1_546
C18 H20C 3.5099 no 2_766
C19 H7A 3.2051 no 2_765
C19 H7B 3.4279 no 2_765
C19 H31C 3.2490 no .
C20 H18B 3.2221 no 2_766
C20 H20C 3.5401 no 2_766
C20 H22B 3.1055 no 2_766
C20 H35A 3.5329 no 2_756
C20 H35C 3.3881 no 2_756
C21 H21A 3.3462 no 2_666
C21 H16B 3.3360 no 2_666
C21 H16C 3.3556 no 2_666
C21 H16E 3.3342 no 2_666
C21 H31A 3.3797 no 2_666
C22 H31A 3.4341 no 2_666
C22 H35A 3.2626 no 1_565
C22 H39A 3.3956 no 2_666
C23 H8A 3.5067 no 1_455
C23 H10B 3.3882 no 2_675
C23 H18A 3.3630 no 2_666
C23 H14B 3.5635 no .
C23 H16C 3.4272 no .
C24 H18A 3.5620 no 2_666
C24 H22C 3.0045 no 2_666
C25 H22C 3.0645 no 2_666
C25 H23A 3.2119 no 2_665
C25 H15C 3.5930 no .
C25 H15F 3.3563 no .
C25 H31B 3.1806 no .
C26 H11C 3.0568 no 1_545
C26 H22C 3.1833 no 2_666
C26 H23A 2.9674 no 2_665
C26 H31B 3.0620 no .
C27 H10C 3.3530 no 1_545
C27 H11C 3.3450 no 1_545
C27 H22C 3.2633 no 2_666
C27 H23A 3.2878 no 2_665
C27 H34A 3.4661 no 2_656
C27 H35B 3.4945 no 2_656
C28 H20A 3.4024 no 1_455
C28 H22C 3.1745 no 2_666
C28 H14E 3.4322 no 2_665
C29 H6B 3.4443 no 1_455
C29 H6C 3.4216 no 1_455
C29 H8A 3.4230 no 1_455
C29 H8C 3.4103 no 1_455
C29 H20A 3.5523 no 1_455
C29 H22C 3.0187 no 2_666
C31 H19C 3.1720 no .
C31 H21A 3.4462 no 2_666
C31 H21C 3.4439 no .
C31 H26 3.2537 no .
C31 H15C 3.4878 no .
C31 H16B 3.3963 no .
C31 H15D 3.2161 no .
C31 H15F 3.0431 no .
C32 H2C 3.2462 no 1_546
C32 H26 3.2176 no .
C33 H2C 2.9367 no 1_546
C33 H12C 3.2373 no 2_666
C33 H26 3.5800 no .
C33 H34A 2.7687 no 2_656
C34 H2C 3.2037 no 1_546
C34 H12C 3.4142 no 2_666
C34 H27 3.3260 no 2_656
C34 H33A 3.4304 no 2_656
C34 H34A 2.4056 no 2_656
C35 H2C 3.4278 no 1_546
C35 H11B 3.2852 no 1_545
C35 H12A 3.4686 no 1_545
C35 H20B 3.2674 no 2_756
C35 H22B 3.5705 no 1_545
C35 H34A 3.5499 no 2_656
C35 H33B 3.5981 no 2_656
C36 H3B 3.5307 no 2_765
C36 H11B 2.9754 no 1_545
C36 H20B 3.4649 no 2_756
C37 H3A 3.5220 no 2_765
C37 H11B 3.4224 no 1_545
C37 H26 3.5832 no .
C38 H2C 3.0447 no 1_546
C38 H11B 3.4980 no 1_545
C39 H2C 3.1785 no 1_546
C39 H4C 3.3012 no 1_546
C39 H12C 3.5416 no 2_666
C39 H21A 3.4167 no 2_666
C39 H22A 3.0083 no 2_666
C40 H7B 3.5036 no 2_765
C40 H8C 3.5520 no 2_765
C40 H19C 2.9740 no .
C40 H26 3.0133 no .
C40 H15E 3.5428 no .
C40 H15F 3.4360 no .
H2A C10 3.4783 no 2_675
H2A H10A 3.2098 no 2_675
H2A H10C 2.9074 no 2_675
H2A H12B 3.3651 no 2_675
H2A H12C 3.0707 no 2_675
H2A H27 3.0918 no 2_665
H2A H28 3.5945 no 2_665
H2B H19A 3.3845 no 2_765
H2B H19B 3.4623 no 2_765
H2B H27 3.4857 no 2_665
H2B H28 3.0099 no 2_665
H2B H35C 3.5680 no 1_564
H2C C32 3.2462 no 1_564
H2C C33 2.9367 no 1_564
H2C C34 3.2037 no 1_564
H2C C35 3.4278 no 1_564
H2C C38 3.0447 no 1_564
H2C C39 3.1785 no 1_564
H2C H12C 3.4262 no 2_675
H2C H27 3.5534 no 2_665
H2C H33A 3.1057 no 1_564
H2C H35B 3.3946 no 1_564
H2C H35C 3.1721 no 1_564
H2C H33B 3.2505 no 1_564
H2C H39A 3.2513 no 1_564
H2C C33A 2.9273 no 1_564
H2C C35A 3.4058 no 1_564
H2C C35B 3.4058 no 1_564
H2C C33B 2.9273 no 1_564
H3A C37 3.5220 no 2_765
H3A H19A 3.1918 no 2_765
H3A H36A 3.2958 no 2_765
H3A H37A 2.8929 no 2_765
H3A H37B 2.7242 no 2_765
H3A C37A 3.5428 no 2_765
H3A C37B 3.5428 no 2_765
H3B C17 3.4289 no 1_564
H3B C36 3.5307 no 2_765
H3B H17A 2.7393 no 1_564
H3B H17B 3.2018 no 1_564
H3B H36A 2.7255 no 2_765
H3B H37A 3.4102 no 2_765
H3B H37B 2.8896 no 2_765
H3C C17 3.4798 no 1_564
H3C H17A 3.1470 no 1_564
H3C H17B 2.8979 no 1_564
H3C H19A 3.2779 no 1_564
H3C H31C 3.5379 no 1_564
H3C H36A 3.5017 no 2_765
H3C H37B 3.5199 no 2_765
H4A C17 3.5579 no 1_564
H4A H17A 3.3626 no 1_564
H4A H17B 3.0963 no 1_564
H4A H18A 3.0426 no 1_564
H4A H21B 3.5848 no 1_564
H4A H23B 3.0586 no 2_675
H4A H23C 3.5082 no 2_675
H4A H16C 3.5317 no 2_675
H4A H16E 3.5416 no 2_675
H4A H16F 3.3596 no 2_675
H4B C16b 2.8631 no 2_675
H4B H10A 3.3928 no 2_675
H4B H12B 3.0427 no 2_675
H4B H14A 3.2681 no 2_675
H4B H14B 3.2310 no 2_675
H4B H16A 3.3122 no 2_675
H4B H16C 3.1256 no 2_675
H4B H16D 2.7152 no 2_675
H4B H16E 2.9783 no 2_675
H4B H16F 2.4328 no 2_675
H4C C16b 3.5364 no 2_675
H4C C17 3.5367 no 1_564
H4C C39 3.3012 no 1_564
H4C H17B 2.7124 no 1_564
H4C H21B 3.4875 no 1_564
H4C H21C 3.2402 no 1_564
H4C H16A 3.4295 no 2_675
H4C H16C 3.4915 no 2_675
H4C H16D 3.3106 no 2_675
H4C H16E 3.2473 no 2_675
H4C H16F 3.4681 no 2_675
H4C H31A 3.5609 no 1_564
H4C H31C 3.2848 no 1_564
H4C H39A 2.9307 no 1_564
H6A C7 3.3623 no 2_765
H6A H6A 3.3643 no 2_765
H6A H6C 3.2866 no 2_765
H6A H7A 2.7391 no 2_765
H6A H7C 3.1205 no 2_765
H6B C29 3.4443 no 1_655
H6B H28 3.4579 no 1_655
H6B H29 2.5909 no 1_655
H6C C14b 3.5278 no 2_765
H6C C15a 3.1847 no 2_765
H6C C29 3.4216 no 1_655
H6C H6A 3.2866 no 2_765
H6C H7A 3.4329 no 2_765
H6C H7C 2.9951 no 2_765
H6C H28 3.1570 no 1_655
H6C H29 2.7761 no 1_655
H6C H15A 3.1206 no 2_765
H6C H15B 2.5140 no 2_765
H6C H15C 3.4839 no 2_765
H6C H14E 3.5869 no 2_765
H6C H14F 2.6622 no 2_765
H6C H15E 3.4104 no 2_765
H7A C6 3.5020 no 2_765
H7A C15a 2.8841 no 2_765
H7A C15b 3.3265 no 2_765
H7A C19 3.2051 no 2_765
H7A H6A 2.7391 no 2_765
H7A H6C 3.4329 no 2_765
H7A H19B 2.5548 no 2_765
H7A H19C 3.0056 no 2_765
H7A H15A 2.2546 no 2_765
H7A H15B 2.9855 no 2_765
H7A H15C 2.9781 no 2_765
H7A H14F 3.2985 no 2_765
H7A H15E 2.3576 no 2_765
H7A H37A 3.5803 no 2_765
H7A H40A 2.8107 no 2_765
H7B C19 3.4279 no 2_765
H7B C40 3.5036 no 2_765
H7B H19A 3.5044 no 2_765
H7B H19B 2.9566 no 2_765
H7B H19C 3.2797 no 2_765
H7B H37A 2.8503 no 2_765
H7B H40A 2.8034 no 2_765
H7B H37B 3.3120 no 2_765
H7C C6 3.4968 no 2_765
H7C H6A 3.1205 no 2_765
H7C H6C 2.9951 no 2_765
H7C H19B 2.8298 no 2_765
H7C H15A 3.5522 no 2_765
H8A C23 3.5067 no 1_655
H8A C29 3.4230 no 1_655
H8A H23C 2.5913 no 1_655
H8A H29 2.5696 no 1_655
H8B H37A 3.0456 no 2_765
H8B H40A 2.9604 no 2_765
H8B H37B 3.4340 no 2_765
H8C C29 3.4103 no 1_655
H8C C40 3.5520 no 2_765
H8C H23C 3.0962 no 1_655
H8C H25 3.5084 no 2_765
H8C H26 3.5561 no 2_765
H8C H29 2.7663 no 1_655
H8C H15B 3.4751 no 2_765
H8C H15C 3.3367 no 2_765
H8C H15E 3.5480 no 2_765
H8C H37A 3.5186 no 2_765
H8C H40A 2.6999 no 2_765
H10A C14a 3.5694 no 2_675
H10A H2A 3.2098 no 2_675
H10A H4B 3.3928 no 2_675
H10A H10A 2.8918 no 2_675
H10A H14A 3.2448 no 2_675
H10A H14B 3.1368 no 2_675
H10A H16F 3.2675 no 2_675
H10B C23 3.3882 no 2_675
H10B H23A 3.1853 no 2_675
H10B H23B 3.1706 no 2_675
H10B H23C 3.2384 no 2_675
H10B H14B 3.0560 no 2_675
H10B H16F 3.0750 no 2_675
H10C C14a 3.3916 no 2_675
H10C C27 3.3530 no 1_565
H10C H2A 2.9074 no 2_675
H10C H23A 3.0417 no 2_675
H10C H27 2.8254 no 1_565
H10C H14A 3.5195 no 2_675
H10C H14B 2.7218 no 2_675
H10C H14C 3.4427 no 2_675
H10C H14E 3.3687 no 2_675
H10C H16F 3.2441 no 2_675
H11A H23A 3.5622 no 2_675
H11A H23C 3.1364 no 2_675
H11A H26 3.5356 no 1_565
H11B C35 3.2852 no 1_565
H11B C36 2.9754 no 1_565
H11B C37 3.4224 no 1_565
H11B C38 3.4980 no 1_565
H11B H35A 3.4826 no 1_565
H11B H36A 3.0085 no 1_565
H11B H37A 3.5763 no 1_565
H11B H35D 2.4233 no 1_565
H11B H37B 3.3235 no 1_565
H11B C35A 3.2972 no 1_565
H11B C37A 3.4263 no 1_565
H11B C35B 3.2972 no 1_565
H11B C37B 3.4263 no 1_565
H11C C26 3.0568 no 1_565
H11C C27 3.3450 no 1_565
H11C H23A 3.4736 no 2_675
H11C H26 2.3763 no 1_565
H11C H27 2.9494 no 1_565
H11C H35D 3.1275 no 1_565
H12A C35 3.4686 no 1_565
H12A H33A 3.0799 no 2_666
H12A H35A 3.2012 no 1_565
H12A H35B 3.5605 no 1_565
H12A H35D 2.6204 no 1_565
H12A H33B 3.3752 no 2_666
H12A H39A 3.2500 no 2_666
H12A C35A 3.4907 no 1_565
H12A C35B 3.4907 no 1_565
H12B H2A 3.3651 no 2_675
H12B H4B 3.0427 no 2_675
H12B H33A 3.2481 no 2_666
H12B H39A 2.9934 no 2_666
H12C C33 3.2373 no 2_666
H12C C34 3.4142 no 2_666
H12C C39 3.5416 no 2_666
H12C H2A 3.0707 no 2_675
H12C H2C 3.4262 no 2_675
H12C H27 2.9996 no 1_565
H12C H33A 2.5728 no 2_666
H12C H34A 3.1173 no 2_666
H12C H35D 3.2223 no 1_565
H12C H33B 2.6479 no 2_666
H12C H39A 3.0706 no 2_666
H12C C33A 3.2406 no 2_666
H12C C33B 3.2406 no 2_666
H17A Te2 3.3710 no 2_766
H17A C3 3.3813 no 1_546
H17A H3B 2.7393 no 1_546
H17A H3C 3.1470 no 1_546
H17A H4A 3.3626 no 1_546
H17A H36A 3.0641 no 2_756
H17B C3 3.4474 no 1_546
H17B C4 3.3166 no 1_546
H17B H3B 3.2018 no 1_546
H17B H3C 2.8979 no 1_546
H17B H4A 3.0963 no 1_546
H17B H4C 2.7124 no 1_546
H17B H31C 2.8587 no .
H17B H31D 3.5317 no .
H18A C23 3.3630 no 2_666
H18A C24 3.5620 no 2_666
H18A H4A 3.0426 no 1_546
H18A H23B 2.9121 no 2_666
H18A H23C 3.2057 no 2_666
H18A H29 3.5451 no 2_666
H18B Te2 3.3860 no 2_766
H18B C20 3.2221 no 2_766
H18B H20A 3.1369 no 2_766
H18B H20B 3.5760 no 2_766
H18B H20C 2.5354 no 2_766
H19A H2B 3.3845 no 2_765
H19A H3A 3.1918 no 2_765
H19A H3C 3.2779 no 1_546
H19A H7B 3.5044 no 2_765
H19A H31C 3.5886 no .
H19A H36A 3.3398 no 2_756
H19A H35C 3.1966 no 2_756
H19B C7 2.9437 no 2_765
H19B H2B 3.4623 no 2_765
H19B H7A 2.5548 no 2_765
H19B H7B 2.9566 no 2_765
H19B H7C 2.8298 no 2_765
H19B H28 3.5619 no 1_655
H19C C7 3.5369 no 2_765
H19C C31 3.1720 no .
H19C C40 2.9740 no .
H19C H7A 3.0056 no 2_765
H19C H7B 3.2797 no 2_765
H19C H31B 3.3324 no .
H19C H31C 2.2991 no .
H19C H37A 3.2453 no .
H19C H31D 3.0128 no .
H19C H40A 2.8111 no .
H19C C31A 3.1787 no .
H19C C31B 3.1787 no .
H20A C28 3.4024 no 1_655
H20A C29 3.5523 no 1_655
H20A H18B 3.1369 no 2_766
H20A H22B 3.1148 no 2_766
H20A H28 2.9030 no 1_655
H20A H29 3.1638 no 1_655
H20B Te2 3.4517 no 2_766
H20B C35 3.2674 no 2_756
H20B C36 3.4649 no 2_756
H20B H18B 3.5760 no 2_766
H20B H22B 2.8008 no 2_766
H20B H35A 2.6279 no 2_756
H20B H36A 2.9864 no 2_756
H20B H35C 2.4457 no 2_756
H20B H35D 3.3859 no 2_756
H20B C35A 3.2783 no 2_756
H20B C35B 3.2783 no 2_756
H20C Te2 3.4071 no 2_766
H20C C18 3.5099 no 2_766
H20C C20 3.5401 no 2_766
H20C H18B 2.5354 no 2_766
H20C H20C 2.5602 no 2_766
H20C H22B 2.8804 no 2_766
H21A C21 3.3462 no 2_666
H21A C31 3.4462 no 2_666
H21A C39 3.4167 no 2_666
H21A H21A 3.0105 no 2_666
H21A H21B 3.5598 no 2_666
H21A H21C 2.9578 no 2_666
H21A H16B 3.1282 no 2_666
H21A H16C 3.5992 no 2_666
H21A H16E 3.5613 no 2_666
H21A H31A 2.5957 no 2_666
H21A H39A 2.8303 no 2_666
H21A H31D 2.9210 no 2_666
H21A C31A 3.4769 no 2_666
H21A C31B 3.4769 no 2_666
H21B C16a 2.9990 no 2_666
H21B C16b 3.5739 no 2_666
H21B H4A 3.5848 no 1_546
H21B H4C 3.4875 no 1_546
H21B H21A 3.5598 no 2_666
H21B H23B 2.8746 no 2_666
H21B H16A 3.1883 no 2_666
H21B H16B 2.8126 no 2_666
H21B H16C 2.5278 no 2_666
H21B H15F 3.4242 no 2_666
H21B H16E 2.6157 no 2_666
H21B H31A 3.3970 no 2_666
H21B H31D 3.4147 no 2_666
H21C C31 3.4439 no .
H21C H4C 3.2402 no 1_546
H21C H21A 2.9578 no 2_666
H21C H16A 3.5136 no 2_666
H21C H16B 3.5721 no 2_666
H21C H16C 3.5379 no 2_666
H21C H16E 3.3697 no 2_666
H21C H31A 3.1981 no .
H21C H31C 2.8953 no .
H21C H31D 2.8093 no .
H21C C31A 3.4816 no .
H21C C31B 3.4816 no .
H22A C39 3.0083 no 2_666
H22A H31A 2.8320 no 2_666
H22A H33A 2.8348 no 2_666
H22A H35A 3.0986 no 1_565
H22A H35B 3.4329 no 1_565
H22A H35D 3.5101 no 1_565
H22A H33B 3.4724 no 2_666
H22A H39A 2.5199 no 2_666
H22B C20 3.1055 no 2_766
H22B C35 3.5705 no 1_565
H22B H20A 3.1148 no 2_766
H22B H20B 2.8008 no 2_766
H22B H20C 2.8804 no 2_766
H22B H35A 2.6537 no 1_565
H22B H35B 3.3832 no 1_565
H22B H35C 3.4283 no 1_565
H22B H35D 3.3717 no 1_565
H22B C35A 3.5928 no 1_565
H22B C35B 3.5928 no 1_565
H22C C24 3.0045 no 2_666
H22C C25 3.0645 no 2_666
H22C C26 3.1833 no 2_666
H22C C27 3.2633 no 2_666
H22C C28 3.1745 no 2_666
H22C C29 3.0187 no 2_666
H22C H23B 3.5360 no 2_666
H22C H25 3.5770 no 2_666
H22C H29 3.4788 no 2_666
H22C H31A 3.2381 no 2_666
H22C H35A 3.5883 no 1_565
H22C H39A 3.5530 no 2_666
H23A C10 3.5591 no 2_675
H23A C25 3.2119 no 2_665
H23A C26 2.9674 no 2_665
H23A C27 3.2878 no 2_665
H23A H10B 3.1853 no 2_675
H23A H10C 3.0417 no 2_675
H23A H11A 3.5622 no 2_675
H23A H11C 3.4736 no 2_675
H23A H25 3.4872 no 2_665
H23A H26 3.1535 no 2_665
H23A H14B 3.1979 no .
H23A H14E 3.4541 no .
H23B C16a 3.4966 no .
H23B C16b 3.4402 no .
H23B H4A 3.0586 no 2_675
H23B H10B 3.1706 no 2_675
H23B H18A 2.9121 no 2_666
H23B H21B 2.8746 no 2_666
H23B H22C 3.5360 no 2_666
H23B H14B 3.0114 no .
H23B H16C 2.5362 no .
H23B H15F 3.5348 no .
H23B H16E 3.0183 no .
H23B H16F 2.9868 no .
H23C C8 3.2421 no 1_455
H23C H4A 3.5082 no 2_675
H23C H8A 2.5913 no 1_455
H23C H8C 3.0962 no 1_455
H23C H10B 3.2384 no 2_675
H23C H11A 3.1364 no 2_675
H23C H18A 3.2057 no 2_666
H25 C15a 3.5012 no .
H25 C15b 3.4612 no .
H25 H8C 3.5084 no 2_765
H25 H22C 3.5770 no 2_666
H25 H23A 3.4872 no 2_665
H25 H15B 3.5468 no .
H25 H15C 2.6792 no .
H25 H16C 3.3571 no .
H25 H14E 3.5648 no .
H25 H15F 2.5465 no .
H25 H31B 2.8065 no .
H25 H31D 3.4474 no .
H25 H40A 3.5276 no .
H26 C11 3.3032 no 1_545
H26 C31 3.2537 no .
H26 C32 3.2176 no .
H26 C33 3.5800 no .
H26 C37 3.5832 no .
H26 C40 3.0133 no .
H26 H8C 3.5561 no 2_765
H26 H11A 3.5356 no 1_545
H26 H11C 2.3763 no 1_545
H26 H23A 3.1535 no 2_665
H26 H31A 3.4880 no .
H26 H31B 2.5678 no .
H26 H31D 3.5923 no .
H26 H40A 3.0543 no .
H26 C31A 3.2223 no .
H26 C33A 3.5880 no .
H26 C37A 3.5553 no .
H26 C33B 3.5880 no .
H26 C31B 3.2223 no .
H26 C37B 3.5553 no .
H27 C2 3.5659 no 2_665
H27 C34 3.3260 no 2_656
H27 H2A 3.0918 no 2_665
H27 H2B 3.4857 no 2_665
H27 H2C 3.5534 no 2_665
H27 H10C 2.8254 no 1_545
H27 H11C 2.9494 no 1_545
H27 H12C 2.9996 no 1_545
H27 H34A 2.8696 no 2_656
H27 H35B 3.0219 no 2_656
H28 H2A 3.5945 no 2_665
H28 H2B 3.0099 no 2_665
H28 H6B 3.4579 no 1_455
H28 H6C 3.1570 no 1_455
H28 H19B 3.5619 no 1_455
H28 H20A 2.9030 no 1_455
H28 H15B 3.5170 no 2_665
H28 H14E 3.1983 no 2_665
H28 H14F 3.5606 no 2_665
H29 C6 3.0670 no 1_455
H29 C8 3.0535 no 1_455
H29 H6B 2.5909 no 1_455
H29 H6C 2.7761 no 1_455
H29 H8A 2.5696 no 1_455
H29 H8C 2.7663 no 1_455
H29 H18A 3.5451 no 2_666
H29 H20A 3.1638 no 1_455
H29 H22C 3.4788 no 2_666
H14A H4B 3.2681 no 2_675
H14A H10A 3.2448 no 2_675
H14A H10C 3.5195 no 2_675
H14B C10 3.1446 no 2_675
H14B C23 3.5635 no .
H14B H4B 3.2310 no 2_675
H14B H10A 3.1368 no 2_675
H14B H10B 3.0560 no 2_675
H14B H10C 2.7218 no 2_675
H14B H23A 3.1979 no .
H14B H23B 3.0114 no .
H14C H10C 3.4427 no 2_675
H15A C7 3.2209 no 2_765
H15A H6C 3.1206 no 2_765
H15A H7A 2.2546 no 2_765
H15A H7C 3.5522 no 2_765
H15B C6 3.4625 no 2_765
H15B H6C 2.5140 no 2_765
H15B H7A 2.9855 no 2_765
H15B H8C 3.4751 no 2_765
H15B H25 3.5468 no .
H15B H28 3.5170 no 2_665
H15C C25 3.5930 no .
H15C C31 3.4878 no .
H15C H6C 3.4839 no 2_765
H15C H7A 2.9781 no 2_765
H15C H8C 3.3367 no 2_765
H15C H25 2.6792 no .
H15C H31B 2.7560 no .
H15C H31C 3.4011 no .
H15C C31A 3.4848 no .
H16A H4B 3.3122 no 2_675
H16A H4C 3.4295 no 2_675
H16A H21B 3.1883 no 2_666
H16A H21C 3.5136 no 2_666
H16B C21 3.3360 no 2_666
H16B C31 3.3963 no .
H16B H21A 3.1282 no 2_666
H16B H21B 2.8126 no 2_666
H16B H21C 3.5721 no 2_666
H16B H31A 3.3203 no .
H16B H31B 3.1613 no .
H16B H31C 3.1987 no .
H16B C31A 3.4173 no .
H16C C4 3.5738 no 2_675
H16C C21 3.3556 no 2_666
H16C C23 3.4272 no .
H16C H4A 3.5317 no 2_675
H16C H4B 3.1256 no 2_675
H16C H4C 3.4915 no 2_675
H16C H21A 3.5992 no 2_666
H16C H21B 2.5278 no 2_666
H16C H21C 3.5379 no 2_666
H16C H23B 2.5362 no .
H16C H25 3.3571 no .
H14E C28 3.4322 no 2_665
H14E H6C 3.5869 no 2_765
H14E H10C 3.3687 no 2_675
H14E H23A 3.4541 no .
H14E H25 3.5648 no .
H14E H28 3.1983 no 2_665
H14F C6 3.5648 no 2_765
H14F H6C 2.6622 no 2_765
H14F H7A 3.2985 no 2_765
H14F H28 3.5606 no 2_665
H15D C31 3.2161 no .
H15D H31D 2.4168 no .
H15D H40A 3.4490 no .
H15D C31B 3.2335 no .
H15E C7 3.3303 no 2_765
H15E C40 3.5428 no .
H15E H6C 3.4104 no 2_765
H15E H7A 2.3576 no 2_765
H15E H8C 3.5480 no 2_765
H15E H31D 3.0679 no .
H15E H40A 2.8960 no .
H15F C25 3.3563 no .
H15F C31 3.0431 no .
H15F C40 3.4360 no .
H15F H21B 3.4242 no 2_666
H15F H23B 3.5348 no .
H15F H25 2.5465 no .
H15F H31D 2.3049 no .
H15F H40A 3.0428 no .
H15F C31B 3.0474 no .
H16D C4 3.4362 no 2_675
H16D H4B 2.7152 no 2_675
H16D H4C 3.3106 no 2_675
H16D H39A 3.2161 no 2_666
H16E C4 3.4363 no 2_675
H16E C21 3.3342 no 2_666
H16E H4A 3.5416 no 2_675
H16E H4B 2.9783 no 2_675
H16E H4C 3.2473 no 2_675
H16E H21A 3.5613 no 2_666
H16E H21B 2.6157 no 2_666
H16E H21C 3.3697 no 2_666
H16E H23B 3.0183 no .
H16F C4 3.2235 no 2_675
H16F C10 3.3842 no 2_675
H16F H4A 3.3596 no 2_675
H16F H4B 2.4328 no 2_675
H16F H4C 3.4681 no 2_675
H16F H10A 3.2675 no 2_675
H16F H10B 3.0750 no 2_675
H16F H10C 3.2441 no 2_675
H16F H23B 2.9868 no .
H31A C21 3.3797 no 2_666
H31A C22 3.4341 no 2_666
H31A H4C 3.5609 no 1_546
H31A H21A 2.5957 no 2_666
H31A H21B 3.3970 no 2_666
H31A H21C 3.1981 no .
H31A H22A 2.8320 no 2_666
H31A H22C 3.2381 no 2_666
H31A H26 3.4880 no .
H31A H16B 3.3203 no .
H31B C25 3.1806 no .
H31B C26 3.0620 no .
H31B H19C 3.3324 no .
H31B H25 2.8065 no .
H31B H26 2.5678 no .
H31B H15C 2.7560 no .
H31B H16B 3.1613 no .
H31C C19 3.2490 no .
H31C H3C 3.5379 no 1_546
H31C H4C 3.2848 no 1_546
H31C H17B 2.8587 no .
H31C H19A 3.5886 no .
H31C H19C 2.2991 no .
H31C H21C 2.8953 no .
H31C H15C 3.4011 no .
H31C H16B 3.1987 no .
H33A C12 3.1294 no 2_666
H33A C34 3.4304 no 2_656
H33A H2C 3.1057 no 1_546
H33A H12A 3.0799 no 2_666
H33A H12B 3.2481 no 2_666
H33A H12C 2.5728 no 2_666
H33A H22A 2.8348 no 2_666
H33A H34A 2.7007 no 2_656
H34A C27 3.4661 no 2_656
H34A C33 2.7687 no 2_656
H34A C34 2.4056 no 2_656
H34A C35 3.5499 no 2_656
H34A H12C 3.1173 no 2_666
H34A H27 2.8696 no 2_656
H34A H33A 2.7007 no 2_656
H34A H34A 1.9326 no 2_656
H34A C33A 2.7733 no 2_656
H34A C35A 3.5485 no 2_656
H35A C20 3.5329 no 2_756
H35A C22 3.2626 no 1_545
H35A H11B 3.4826 no 1_545
H35A H12A 3.2012 no 1_545
H35A H20B 2.6279 no 2_756
H35A H22A 3.0986 no 1_545
H35A H22B 2.6537 no 1_545
H35A H22C 3.5883 no 1_545
H36A C3 3.3400 no 2_765
H36A H3A 3.2958 no 2_765
H36A H3B 2.7255 no 2_765
H36A H3C 3.5017 no 2_765
H36A H11B 3.0085 no 1_545
H36A H17A 3.0641 no 2_756
H36A H19A 3.3398 no 2_756
H36A H20B 2.9864 no 2_756
H37A C3 3.5743 no 2_765
H37A H3A 2.8929 no 2_765
H37A H3B 3.4102 no 2_765
H37A H7A 3.5803 no 2_765
H37A H7B 2.8503 no 2_765
H37A H8B 3.0456 no 2_765
H37A H8C 3.5186 no 2_765
H37A H11B 3.5763 no 1_545
H37A H19C 3.2453 no .
H35B C27 3.4945 no 2_656
H35B H2C 3.3946 no 1_546
H35B H12A 3.5605 no 1_545
H35B H22A 3.4329 no 1_545
H35B H22B 3.3832 no 1_545
H35B H27 3.0219 no 2_656
H35B H33B 2.9132 no 2_656
H35C C20 3.3881 no 2_756
H35C H2B 3.5680 no 1_546
H35C H2C 3.1721 no 1_546
H35C H19A 3.1966 no 2_756
H35C H20B 2.4457 no 2_756
H35C H22B 3.4283 no 1_545
H35D Te2 3.5760 no 1_545
H35D C11 3.1567 no 1_545
H35D C12 3.2860 no 1_545
H35D H11B 2.4233 no 1_545
H35D H11C 3.1275 no 1_545
H35D H12A 2.6204 no 1_545
H35D H12C 3.2223 no 1_545
H35D H20B 3.3859 no 2_756
H35D H22A 3.5101 no 1_545
H35D H22B 3.3717 no 1_545
H35D H33B 3.5383 no 2_656
H33B C12 3.3919 no 2_666
H33B C35 3.5981 no 2_656
H33B H2C 3.2505 no 1_546
H33B H12A 3.3752 no 2_666
H33B H12C 2.6479 no 2_666
H33B H22A 3.4724 no 2_666
H33B H35B 2.9132 no 2_656
H33B H35D 3.5383 no 2_656
H33B H33B 2.9397 no 2_656
H39A C12 3.2882 no 2_666
H39A C22 3.3956 no 2_666
H39A H2C 3.2513 no 1_546
H39A H4C 2.9307 no 1_546
H39A H12A 3.2500 no 2_666
H39A H12B 2.9934 no 2_666
H39A H12C 3.0706 no 2_666
H39A H21A 2.8303 no 2_666
H39A H22A 2.5199 no 2_666
H39A H22C 3.5530 no 2_666
H39A H16D 3.2161 no 2_666
H31D C15b 2.7247 no .
H31D H17B 3.5317 no .
H31D H19C 3.0128 no .
H31D H21A 2.9210 no 2_666
H31D H21B 3.4147 no 2_666
H31D H21C 2.8093 no .
H31D H25 3.4474 no .
H31D H26 3.5923 no .
H31D H15D 2.4168 no .
H31D H15E 3.0679 no .
H31D H15F 2.3049 no .
H40A C7 3.2022 no 2_765
H40A C8 3.2204 no 2_765
H40A C15b 3.3033 no .
H40A H7A 2.8107 no 2_765
H40A H7B 2.8034 no 2_765
H40A H8B 2.9604 no 2_765
H40A H8C 2.6999 no 2_765
H40A H19C 2.8111 no .
H40A H25 3.5276 no .
H40A H26 3.0543 no .
H40A H15D 3.4490 no .
H40A H15E 2.8960 no .
H40A H15F 3.0428 no .
H37B C3 3.1961 no 2_765
H37B H3A 2.7242 no 2_765
H37B H3B 2.8896 no 2_765
H37B H3C 3.5199 no 2_765
H37B H7B 3.3120 no 2_765
H37B H8B 3.4340 no 2_765
H37B H11B 3.3235 no 1_545
C31A H19C 3.1787 no .
C31A H21A 3.4769 no 2_666
C31A H21C 3.4816 no .
C31A H26 3.2223 no .
C31A H15C 3.4848 no .
C31A H16B 3.4173 no .
C33A H2C 2.9273 no 1_546
C33A H12C 3.2406 no 2_666
C33A H26 3.5880 no .
C33A H34A 2.7733 no 2_656
C35A H2C 3.4058 no 1_546
C35A H11B 3.2972 no 1_545
C35A H12A 3.4907 no 1_545
C35A H20B 3.2783 no 2_756
C35A H22B 3.5928 no 1_545
C35A H34A 3.5485 no 2_656
C37A H3A 3.5428 no 2_765
C37A H11B 3.4263 no 1_545
C37A H26 3.5553 no .
C35B H2C 3.4058 no 1_546
C35B H11B 3.2972 no 1_545
C35B H12A 3.4907 no 1_545
C35B H20B 3.2783 no 2_756
C35B H22B 3.5928 no 1_545
C33B H2C 2.9273 no 1_546
C33B H12C 3.2406 no 2_666
C33B H26 3.5880 no .
C31B H19C 3.1787 no .
C31B H21A 3.4769 no 2_666
C31B H21C 3.4816 no .
C31B H26 3.2223 no .
C31B H15D 3.2335 no .
C31B H15F 3.0474 no .
C37B H3A 3.5428 no 2_765
C37B H11B 3.4263 no 1_545
C37B H26 3.5553 no .

loop_
_geom_torsion_atom_site_label_1
_geom_torsion_atom_site_label_2
_geom_torsion_atom_site_label_3
_geom_torsion_atom_site_label_4
_geom_torsion
_geom_torsion_publ_flag
_geom_torsion_site_symmetry_1
_geom_torsion_site_symmetry_3
_geom_torsion_site_symmetry_4
Te1 Te1 P1 P2 1.84(6) no 2_775 . .
Te1 Te1 P1 N1 -178.12(5) no 2_775 . .
Te1 Te1 P1 N2 48.04(6) no 2_775 . .
Te1 Te1 P1 N3 -44.68(8) no 2_775 . .
P1 Te1 Te1 P1 180(51920) no . 2_775 2_775
P2 Te2 Li1 P2 0.00(3) no . . .
P2 Te2 Li1 N4 -4.27(15) no . . .
P2 Te2 Li1 N5 131.9(4) no . . .
P2 Te2 Li1 N6 -132.8(4) no . . .
Li1 Te2 P2 P1 -173.5(2) no . . .
Li1 Te2 P2 N2 140.2(2) no . . .
Li1 Te2 P2 N3 -128.4(2) no . . .
Li1 Te2 P2 N4 5.68(19) no . . .
Li1 Te2 P2 Li1 0.00(19) no . . .
Te1 P1 P2 Te2 -1.27(10) no . . .
Te1 P1 P2 N2 89.66(9) no . . .
Te1 P1 P2 N3 -89.83(8) no . . .
Te1 P1 P2 N4 179.70(7) no . . .
Te1 P1 N1 C1 8.4(7) no . . .
Te1 P1 N2 P2 -113.0(2) no . . .
Te1 P1 N2 C9 58.1(5) no . . .
Te1 P1 N3 P2 112.97(19) no . . .
Te1 P1 N3 C5 -63.8(5) no . . .
P2 P1 N1 C1 -171.5(6) no . . .
N1 P1 P2 Te2 178.7(2) no . . .
N1 P1 P2 N2 -90.4(3) no . . .
N1 P1 P2 N3 90.1(3) no . . .
N1 P1 P2 N4 -0.3(3) no . . .
P2 P1 N2 P2 0.00(7) no . . .
P2 P1 N2 C9 171.1(7) no . . .
N2 P1 P2 Te2 -90.9(3) no . . .
N2 P1 P2 N2 0.0(3) no . . .
N2 P1 P2 N3 -179.5(3) no . . .
N2 P1 P2 N4 90.0(3) no . . .
P2 P1 N3 P2 -0.00(7) no . . .
P2 P1 N3 C5 -176.7(7) no . . .
N3 P1 P2 Te2 88.6(3) no . . .
N3 P1 P2 N2 179.5(3) no . . .
N3 P1 P2 N3 -0.0(3) no . . .
N3 P1 P2 N4 -90.5(3) no . . .
N1 P1 N2 P2 118.4(3) no . . .
N1 P1 N2 C9 -70.5(6) no . . .
N2 P1 N1 C1 139.5(6) no . . .
N1 P1 N3 P2 -118.7(3) no . . .
N1 P1 N3 C5 64.6(6) no . . .
N3 P1 N1 C1 -122.4(7) no . . .
N2 P1 N3 P2 0.3(3) no . . .
N2 P1 N3 C5 -176.4(5) no . . .
N3 P1 N2 P2 -0.3(3) no . . .
N3 P1 N2 C9 170.8(5) no . . .
Te2 P2 N2 P1 112.0(2) no . . .
Te2 P2 N2 C9 -58.9(5) no . . .
Te2 P2 N3 P1 -113.34(19) no . . .
Te2 P2 N3 C5 63.4(5) no . . .
Te2 P2 N4 C13 178.9(3) no . . .
Te2 P2 N4 Li1 -7.6(2) no . . .
Te2 P2 Li1 Te2 0.000(11) no . . .
Te2 P2 Li1 N4 172.0(3) no . . .
Te2 P2 Li1 N5 -80.1(8) no . . .
Te2 P2 Li1 N6 79.8(8) no . . .
P1 P2 N2 P1 0.00(7) no . . .
P1 P2 N2 C9 -170.9(7) no . . .
P1 P2 N3 P1 -0.00(7) no . . .
P1 P2 N3 C5 176.8(7) no . . .
P1 P2 N4 C13 -2.0(5) no . . .
P1 P2 N4 Li1 171.55(8) no . . .
N2 P2 N3 P1 -0.3(3) no . . .
N2 P2 N3 C5 176.4(5) no . . .
N3 P2 N2 P1 0.3(3) no . . .
N3 P2 N2 C9 -170.6(5) no . . .
N2 P2 N4 C13 46.9(5) no . . .
N2 P2 N4 Li1 -139.6(2) no . . .
N4 P2 N2 P1 -119.1(3) no . . .
N4 P2 N2 C9 70.0(6) no . . .
N2 P2 Li1 Te2 -97.6(5) no . . .
N2 P2 Li1 N4 74.5(6) no . . .
N2 P2 Li1 N5 -177.7(6) no . . .
N2 P2 Li1 N6 -17.7(12) no . . .
Li1 P2 N2 P1 -167.6(5) no . . .
Li1 P2 N2 C9 21.5(9) no . . .
N3 P2 N4 C13 -50.6(4) no . . .
N3 P2 N4 Li1 122.9(2) no . . .
N4 P2 N3 P1 118.6(3) no . . .
N4 P2 N3 C5 -64.6(6) no . . .
N3 P2 Li1 Te2 98.9(4) no . . .
N3 P2 Li1 N4 -89.1(4) no . . .
N3 P2 Li1 N5 18.8(11) no . . .
N3 P2 Li1 N6 178.8(6) no . . .
Li1 P2 N3 P1 170.0(4) no . . .
Li1 P2 N3 C5 -13.3(8) no . . .
N4 P2 Li1 Te2 -172.0(4) no . . .
N4 P2 Li1 N4 0.0(2) no . . .
N4 P2 Li1 N5 107.9(9) no . . .
N4 P2 Li1 N6 -92.2(8) no . . .
Li1 P2 N4 C13 -173.5(6) no . . .
Li1 P2 N4 Li1 -0.0(3) no . . .
P1 N1 C1 C2 158.2(7) no . . .
P1 N1 C1 C3 39.3(11) no . . .
P1 N1 C1 C4 -81.9(8) no . . .
P1 N2 C9 C10 46.9(8) no . . .
P1 N2 C9 C11 -75.1(6) no . . .
P1 N2 C9 C12 167.2(4) no . . .
P2 N2 C9 C10 -145.0(4) no . . .
P2 N2 C9 C11 93.1(6) no . . .
P2 N2 C9 C12 -24.6(8) no . . .
P1 N3 C5 C6 -170.6(4) no . . .
P1 N3 C5 C7 -51.3(8) no . . .
P1 N3 C5 C8 69.5(7) no . . .
P2 N3 C5 C6 13.7(9) no . . .
P2 N3 C5 C7 133.0(5) no . . .
P2 N3 C5 C8 -106.2(5) no . . .
P2 N4 C13 C14a -20.2(6) no . . .
P2 N4 C13 C14b 32.6(6) no . . .
P2 N4 C13 C15a 103.1(4) no . . .
P2 N4 C13 C15b 149.0(3) no . . .
P2 N4 C13 C16a -138.3(3) no . . .
P2 N4 C13 C16b -93.6(4) no . . .
P2 N4 Li1 Te2 6.1(3) no . . .
P2 N4 Li1 P2 0.00(5) no . . .
P2 N4 Li1 N5 -106.2(8) no . . .
P2 N4 Li1 N6 117.6(7) no . . .
C13 N4 Li1 Te2 -179.7(4) no . . .
C13 N4 Li1 P2 174.1(6) no . . .
C13 N4 Li1 N5 67.9(9) no . . .
C13 N4 Li1 N6 -68.3(9) no . . .
Li1 N4 C13 C14a 167.3(4) no . . .
Li1 N4 C13 C14b -139.9(4) no . . .
Li1 N4 C13 C15a -69.4(5) no . . .
Li1 N4 C13 C15b -23.5(5) no . . .
Li1 N4 C13 C16a 49.2(6) no . . .
Li1 N4 C13 C16b 93.9(5) no . . .
C19 N5 C17 C18 -159.3(5) no . . .
C20 N5 C17 C18 82.4(6) no . . .
C17 N5 Li1 Te2 117.5(5) no . . .
C17 N5 Li1 P2 171.4(8) no . . .
C17 N5 Li1 N4 -142.2(8) no . . .
C17 N5 Li1 N6 5.1(6) no . . .
Li1 N5 C17 C18 -32.8(7) no . . .
C19 N5 Li1 Te2 -121.0(6) no . . .
C19 N5 Li1 P2 -67.1(10) no . . .
C19 N5 Li1 N4 -20.7(11) no . . .
C19 N5 Li1 N6 126.6(5) no . . .
C20 N5 Li1 Te2 2.1(6) no . . .
C20 N5 Li1 P2 56.0(10) no . . .
C20 N5 Li1 N4 102.4(9) no . . .
C20 N5 Li1 N6 -110.3(5) no . . .
C21 N6 C18 C17 76.9(6) no . . .
C22 N6 C18 C17 -164.2(4) no . . .
C18 N6 Li1 Te2 -89.6(5) no . . .
C18 N6 Li1 P2 -143.7(8) no . . .
C18 N6 Li1 N4 173.5(8) no . . .
C18 N6 Li1 N5 22.4(6) no . . .
Li1 N6 C18 C17 -48.2(7) no . . .
C21 N6 Li1 Te2 150.9(4) no . . .
C21 N6 Li1 P2 96.8(9) no . . .
C21 N6 Li1 N4 53.9(9) no . . .
C21 N6 Li1 N5 -97.2(5) no . . .
C22 N6 Li1 Te2 26.0(6) no . . .
C22 N6 Li1 P2 -28.1(10) no . . .
C22 N6 Li1 N4 -70.9(10) no . . .
C22 N6 Li1 N5 137.9(5) no . . .
N5 C17 C18 N6 59.5(7) no . . .
C23 C24 C25 C26 177.7(7) no . . .
C23 C24 C29 C28 179.5(7) no . . .
C25 C24 C29 C28 -2.0(11) no . . .
C29 C24 C25 C26 -0.8(12) no . . .
C24 C25 C26 C27 3.1(15) no . . .
C25 C26 C27 C28 -2.5(14) no . . .
C26 C27 C28 C29 -0.1(13) no . . .
C27 C28 C29 C24 2.5(13) no . . .
C32 C31 C39 C33 -17(2) no . . .
C32 C31 C39 C33B -17(2) no . . .
C39 C31 C32 C33 17(3) no . . .
C39 C31 C32 C37 -169.6(16) no . . .
C39 C31 C32 C33A 16(3) no . . .
C39 C31 C32 C37A -170.4(16) no . . .
C32 C31 C40 C37 -14(2) no . . .
C32 C31 C40 C37B -13(2) no . . .
C40 C31 C32 C33 -159.2(15) no . . .
C40 C31 C32 C37 14(2) no . . .
C40 C31 C32 C33A -159.5(15) no . . .
C40 C31 C32 C37A 14(2) no . . .
C39 C31 C40 C37 -18(4) no . . .
C39 C31 C40 C37B -17(4) no . . .
C40 C31 C39 C33 -13(4) no . . .
C40 C31 C39 C33B -13(4) no . . .
C31 C32 C33 C34 170(3) no . . .
C31 C32 C33 C38 177(3) no . . .
C31 C32 C33 C39 -17(3) no . . .
C31 C32 C37 C36 177(5) no . . .
C31 C32 C37 C38 -177(3) no . . .
C31 C32 C37 C40 -15(5) no . . .
C31 C32 C33A C34 169(3) no . . .
C31 C32 C37A C36 176(2) no . . .
C33 C32 C37 C36 -9(8) no . . .
C33 C32 C37 C38 -3(5) no . . .
C33 C32 C37 C40 159(2) no . . .
C37 C32 C33 C34 -4(6) no . . .
C37 C32 C33 C38 3(5) no . . .
C37 C32 C33 C39 169(4) no . . .
C31A C32 C33 C34 169(2) no . . .
C31A C32 C33 C38 175.9(13) no . . .
C31A C32 C33 C39 -18(2) no . . .
C33 C32 C37A C36 -11(3) no . . .
C37A C32 C33 C34 -3(4) no . . .
C37A C32 C33 C38 4.0(19) no . . .
C37A C32 C33 C39 170.1(12) no . . .
C31A C32 C37 C36 178(4) no . . .
C31A C32 C37 C38 -176.0(13) no . . .
C31A C32 C37 C40 -13(5) no . . .
C37 C32 C33A C34 -5(5) no . . .
C33A C32 C37 C36 -9(8) no . . .
C33A C32 C37 C38 -3(4) no . . .
C33A C32 C37 C40 159.7(13) no . . .
C31A C32 C33A C34 168.1(10) no . . .
C31A C32 C37A C36 177.2(10) no . . .
C33A C32 C37A C36 -10.5(15) no . . .
C37A C32 C33A C34 -4.1(15) no . . .
C32 C33 C34 C35 13(4) no . . .
C32 C33 C34 C35A 13(4) no . . .
C32 C33 C38 C35 -179.6(12) no . . .
C32 C33 C38 C37 -3(2) no . . .
C32 C33 C38 C35B 179.8(13) no . . .
C32 C33 C38 C37B -4(2) no . . .
C32 C33 C39 C31 17.1(18) no . . .
C32 C33 C39 C31B 17.7(18) no . . .
C34 C33 C38 C35 -6(2) no . . .
C34 C33 C38 C37 170.2(12) no . . .
C34 C33 C38 C35B -7(2) no . . .
C34 C33 C38 C37B 169.5(12) no . . .
C38 C33 C34 C35 5.7(18) no . . .
C38 C33 C34 C35A 6.2(18) no . . .
C38 C33 C39 C31 31(4) no . . .
C38 C33 C39 C31B 32(4) no . . .
C39 C33 C38 C35 167.4(19) no . . .
C39 C33 C38 C37 -16(4) no . . .
C39 C33 C38 C35B 166.8(19) no . . .
C39 C33 C38 C37B -17(4) no . . .
C33 C34 C35 C36 -9(6) no . . .
C33 C34 C35 C38 -6(3) no . . .
C33 C34 C35A C36 -10(3) no . . .
C35 C34 C33A C32 14(3) no . . .
C33A C34 C35 C36 -9(5) no . . .
C33A C34 C35 C38 -6(3) no . . .
C33A C34 C35A C36 -10.2(16) no . . .
C35A C34 C33A C32 14.3(16) no . . .
C34 C35 C36 C37 -4(6) no . . .
C34 C35 C36 C37A -5(6) no . . .
C34 C35 C38 C33 6(3) no . . .
C34 C35 C38 C37 -169.9(14) no . . .
C34 C35 C38 C33B 6(3) no . . .
C34 C35 C38 C37B -169.1(14) no . . .
C36 C35 C38 C33 -176.8(14) no . . .
C36 C35 C38 C37 7(3) no . . .
C36 C35 C38 C33B -176.5(14) no . . .
C36 C35 C38 C37B 8(3) no . . .
C38 C35 C36 C37 -7(3) no . . .
C38 C35 C36 C37A -8(3) no . . .
C35 C36 C37 C32 14(9) no . . .
C35 C36 C37 C38 7(6) no . . .
C35 C36 C37A C32 15(4) no . . .
C37 C36 C35A C34 -3(5) no . . .
C35A C36 C37 C32 13(9) no . . .
C35A C36 C37 C38 6(5) no . . .
C35A C36 C37A C32 14.1(18) no . . .
C37A C36 C35A C34 -3.2(19) no . . .
C32 C37 C38 C33 3(4) no . . .
C32 C37 C38 C35 179.2(14) no . . .
C32 C37 C38 C35B 179.9(14) no . . .
C32 C37 C38 C33B 3(4) no . . .
C32 C37 C40 C31 14(4) no . . .
C32 C37 C40 C31B 13(4) no . . .
C36 C37 C38 C33 176.6(14) no . . .
C36 C37 C38 C35 -7(5) no . . .
C36 C37 C38 C35B -7(5) no . . .
C36 C37 C38 C33B 176.3(14) no . . .
C38 C37 C40 C31 31(9) no . . .
C38 C37 C40 C31B 30(9) no . . .
C40 C37 C38 C33 -13(9) no . . .
C40 C37 C38 C35 163(4) no . . .
C40 C37 C38 C35B 163(4) no . . .
C40 C37 C38 C33B -14(9) no . . .
C33 C38 C37B C40 -12(3) no . . .
C35 C38 C33B C39 168(3) no . . .
C35 C38 C37B C40 163(3) no . . .
C37 C38 C33B C39 -16(5) no . . .
C35B C38 C33B C39 167.2(9) no . . .
C35B C38 C37B C40 163.4(10) no . . .
C33B C38 C37B C40 -12.7(16) no . . .
C37B C38 C33B C39 -16.3(14) no . . .
C31 C39 C33B C38 30(3) no . . .
C33 C39 C31B C40 -15(3) no . . .
C33B C39 C31B C40 -14.3(18) no . . .
C31B C39 C33B C38 30.8(17) no . . .
C31 C40 C37B C38 31(3) no . . .
C37 C40 C31B C39 -16(5) no . . .
C31B C40 C37B C38 29.6(19) no . . .
C37B C40 C31B C39 -15.4(18) no . . .
